data_7100129
loop_
_publ_author_name
'Volker Bohmer'
'Michael Bolte'
'Yudong Cao.'
'Myroslav O. Vysotsky'
'Le-Yong Wang.'

_publ_section_title
;
Synthesis of Huge Macrocycles Using Twice a Calix[4]arene
as Template
;
_journal_name_full 'Chemical Communications'
_journal_paper_doi 10.1039/b505223h
_journal_year 2005
_chemical_formula_sum 'C108 H163 N8 O25.5'
_chemical_formula_weight 1981.46
_space_group_IT_number 2
_symmetry_cell_setting triclinic
_symmetry_space_group_name_Hall '-P 1'
_symmetry_space_group_name_H-M 'P -1'
_cell_angle_alpha 98.409(6)
_cell_angle_beta 104.443(6)
_cell_angle_gamma 102.706(6)
_cell_formula_units_Z 4
_cell_length_a 18.8106(15)
_cell_length_b 23.1537(18)
_cell_length_c 28.968(2)
_cell_measurement_temperature 173(2)
_cell_volume 11645.5(15)
_diffrn_ambient_temperature 173(2)
_exptl_crystal_density_diffrn 1.130
_cod_depositor_comments
;
The following automatic conversions were performed:
'_symmetry_cell_setting' value 'Triclinic' changed to 'triclinic'
according to '/home/saulius/struct/CIF-dictionaries/cif_core.dic'
dictionary named 'cif_core.dic' version 2.4.1 from 2010-06-29.

Automatic conversion script
Id: cif_fix_enum 1527 2010-12-29 10:47:43Z saulius 
;
_cod_original_formula_sum 'C108 H163 N8 O25.50'
_cod_database_code 7100129

loop_
_symmetry_equiv_pos_as_xyz
'x, y, z'
'-x, -y, -z'

loop_
_atom_site_label
_atom_site_type_symbol
_atom_site_fract_x
_atom_site_fract_y
_atom_site_fract_z
_atom_site_U_iso_or_equiv
_atom_site_adp_type
_atom_site_occupancy
_atom_site_symmetry_multiplicity
_atom_site_calc_flag
_atom_site_refinement_flags
_atom_site_disorder_assembly
_atom_site_disorder_group
C1 C 0.5225(5) 0.6888(5) 0.9867(3) 0.070(2) Uani 1 1 d . . .
H1A H 0.4923 0.6510 0.9921 0.084 Uiso 1 1 calc R . .
H1B H 0.5031 0.7227 0.9987 0.084 Uiso 1 1 calc R . .
C2 C 0.7425(5) 0.6167(4) 1.0814(3) 0.061(2) Uani 1 1 d . . .
H2A H 0.6994 0.5835 1.0818 0.073 Uiso 1 1 calc R . .
H2B H 0.7738 0.6348 1.1155 0.073 Uiso 1 1 calc R . .
C3 C 0.7655(4) 0.5066(3) 0.9242(3) 0.0513(17) Uani 1 1 d . . .
H3A H 0.7246 0.4705 0.9227 0.062 Uiso 1 1 calc R . .
H3B H 0.8038 0.4924 0.9110 0.062 Uiso 1 1 calc R . .
C4 C 0.5403(4) 0.5754(3) 0.8298(3) 0.0534(17) Uani 1 1 d . . .
H4A H 0.5111 0.5369 0.8349 0.064 Uiso 1 1 calc R . .
H4B H 0.5253 0.5748 0.7944 0.064 Uiso 1 1 calc R . .
C11 C 0.5142(4) 0.6836(4) 0.9340(3) 0.062(2) Uani 1 1 d . . .
C12 C 0.5214(4) 0.6326(4) 0.9051(3) 0.060(2) Uani 1 1 d . . .
C13 C 0.5212(4) 0.6283(3) 0.8571(3) 0.0540(18) Uani 1 1 d . . .
C14 C 0.5087(4) 0.6768(3) 0.8352(3) 0.0515(17) Uani 1 1 d . . .
H14 H 0.5089 0.6755 0.8023 0.062 Uiso 1 1 calc R . .
C15 C 0.4962(4) 0.7268(3) 0.8616(3) 0.0562(18) Uani 1 1 d . . .
C16 C 0.5008(4) 0.7312(4) 0.9101(3) 0.0574(18) Uani 1 1 d . . .
H16 H 0.4949 0.7668 0.9280 0.069 Uiso 1 1 calc R . .
O12 O 0.5320(3) 0.5845(3) 0.9274(2) 0.0682(16) Uani 1 1 d . . .
C17 C 0.4605(6) 0.5440(5) 0.9231(5) 0.097(4) Uani 1 1 d . . .
H17A H 0.4690 0.5109 0.9395 0.145 Uiso 1 1 calc R . .
H17B H 0.4330 0.5274 0.8885 0.145 Uiso 1 1 calc R . .
H17C H 0.4304 0.5660 0.9384 0.145 Uiso 1 1 calc R . .
N18 N 0.4757(4) 0.7711(3) 0.8351(2) 0.0599(16) Uani 1 1 d . . .
H18 H 0.4553 0.7596 0.8033 0.072 Uiso 1 1 calc R . .
C18 C 0.4860(5) 0.8313(4) 0.8566(3) 0.0584(19) Uani 1 1 d . . .
O18 O 0.5288(4) 0.8560(3) 0.8976(2) 0.0691(15) Uani 1 1 d . . .
N19 N 0.4433(4) 0.8581(3) 0.8263(2) 0.0584(15) Uani 1 1 d . . .
H19 H 0.4212 0.8372 0.7962 0.070 Uiso 1 1 calc R . .
C21 C 0.7120(4) 0.6646(4) 1.0585(2) 0.058(2) Uani 1 1 d . . .
C22 C 0.6342(5) 0.6586(4) 1.0404(3) 0.062(2) Uani 1 1 d . . .
C23 C 0.6071(4) 0.7002(4) 1.0151(3) 0.062(2) Uani 1 1 d . . .
C24 C 0.6583(5) 0.7497(4) 1.0116(3) 0.069(2) Uani 1 1 d . . .
H24 H 0.6403 0.7783 0.9948 0.083 Uiso 1 1 calc R . .
C25 C 0.7370(5) 0.7596(4) 1.0321(3) 0.062(2) Uani 1 1 d . . .
C26 C 0.7628(4) 0.7149(4) 1.0538(3) 0.059(2) Uani 1 1 d . . .
H26 H 0.8160 0.7193 1.0656 0.071 Uiso 1 1 calc R . .
O22 O 0.5820(3) 0.6090(3) 1.04625(19) 0.0656(15) Uani 1 1 d . . .
C27 C 0.5548(5) 0.6251(5) 1.0872(3) 0.074(3) Uani 1 1 d . . .
H27A H 0.5186 0.5896 1.0905 0.112 Uiso 1 1 calc R . .
H27B H 0.5294 0.6573 1.0820 0.112 Uiso 1 1 calc R . .
H27C H 0.5979 0.6395 1.1169 0.112 Uiso 1 1 calc R . .
N28 N 0.7850(4) 0.8139(4) 1.0280(3) 0.079(2) Uani 1 1 d . . .
H28 H 0.7660 0.8302 1.0037 0.095 Uiso 1 1 calc R . .
C28 C 0.8577(5) 0.8445(5) 1.0570(3) 0.071(3) Uani 1 1 d . . .
O28 O 0.8964(4) 0.8215(3) 1.0859(2) 0.0732(16) Uani 1 1 d . . .
N29 N 0.8789(4) 0.9005(4) 1.0502(3) 0.088(3) Uani 1 1 d . . .
H29 H 0.8434 0.9128 1.0311 0.106 Uiso 1 1 calc R . .
C31 C 0.8020(4) 0.5390(3) 0.9759(3) 0.0519(17) Uani 1 1 d . . .
C32 C 0.7588(4) 0.5593(3) 1.0045(3) 0.0512(17) Uani 1 1 d . . .
C33 C 0.7909(4) 0.5911(4) 1.0527(2) 0.0546(19) Uani 1 1 d . . .
C34 C 0.8684(5) 0.6005(4) 1.0735(3) 0.062(2) Uani 1 1 d . . .
H34 H 0.8909 0.6210 1.1067 0.074 Uiso 1 1 calc R . .
C35 C 0.9140(5) 0.5807(4) 1.0470(3) 0.062(2) Uani 1 1 d . . .
C36 C 0.8809(4) 0.5495(4) 0.9989(3) 0.060(2) Uani 1 1 d . . .
H36 H 0.9117 0.5349 0.9810 0.071 Uiso 1 1 calc R . .
O32 O 0.6820(3) 0.5512(2) 0.98314(18) 0.0556(13) Uani 1 1 d . . .
C37 C 0.6351(5) 0.4959(4) 0.9896(3) 0.070(2) Uani 1 1 d . . .
H37A H 0.5814 0.4923 0.9738 0.106 Uiso 1 1 calc R . .
H37B H 0.6429 0.4971 1.0245 0.106 Uiso 1 1 calc R . .
H37C H 0.6494 0.4610 0.9749 0.106 Uiso 1 1 calc R . .
N38 N 0.9925(4) 0.5908(4) 1.0709(2) 0.0682(19) Uani 1 1 d . . .
H38 H 1.0048 0.5846 1.1008 0.082 Uiso 1 1 calc R . .
C38 C 1.0509(4) 0.6093(3) 1.0514(3) 0.0535(17) Uani 1 1 d . . .
O38 O 1.0395(3) 0.6153(3) 1.0090(2) 0.0682(14) Uani 1 1 d . . .
N39 N 1.1198(4) 0.6184(3) 1.0830(2) 0.0632(16) Uani 1 1 d . . .
H39 H 1.1208 0.6147 1.1130 0.076 Uiso 1 1 calc R . .
C41 C 0.6252(4) 0.5805(3) 0.8476(2) 0.0464(15) Uani 1 1 d . . .
C42 C 0.6543(4) 0.5389(3) 0.8721(3) 0.0499(16) Uani 1 1 d . . .
C43 C 0.7309(4) 0.5475(3) 0.8918(2) 0.0460(15) Uani 1 1 d . . .
C44 C 0.7803(4) 0.5973(3) 0.8851(2) 0.0494(16) Uani 1 1 d . . .
H44 H 0.8336 0.6038 0.8986 0.059 Uiso 1 1 calc R . .
C45 C 0.7536(4) 0.6378(3) 0.8593(3) 0.0498(16) Uani 1 1 d . . .
C46 C 0.6771(4) 0.6304(3) 0.8419(3) 0.0501(17) Uani 1 1 d . . .
H46 H 0.6588 0.6594 0.8258 0.060 Uiso 1 1 calc R . .
O42 O 0.6027(3) 0.4870(2) 0.8764(2) 0.0584(13) Uani 1 1 d . . .
C47 C 0.5863(5) 0.4374(4) 0.8362(3) 0.068(2) Uani 1 1 d . . .
H47A H 0.5507 0.4022 0.8405 0.103 Uiso 1 1 calc R . .
H47B H 0.6336 0.4271 0.8346 0.103 Uiso 1 1 calc R . .
H47C H 0.5635 0.4489 0.8058 0.103 Uiso 1 1 calc R . .
N48 N 0.8093(4) 0.6873(3) 0.8545(3) 0.0624(17) Uani 1 1 d . . .
H48 H 0.8568 0.6906 0.8707 0.075 Uiso 1 1 calc R . .
C48 C 0.7982(4) 0.7299(3) 0.8282(3) 0.0498(16) Uani 1 1 d . . .
O48 O 0.7376(3) 0.7307(3) 0.8025(2) 0.0704(15) Uani 1 1 d . . .
N49 N 0.8655(4) 0.7731(3) 0.8351(3) 0.0625(17) Uani 1 1 d . . .
H49 H 0.9063 0.7692 0.8559 0.075 Uiso 1 1 calc R . .
C101 C 0.5405(15) 1.053(2) 0.9836(14) 0.43(4) Uani 1 1 d D . .
H10A H 0.5917 1.0533 0.9802 0.516 Uiso 1 1 calc R . .
H10B H 0.5233 1.0216 1.0010 0.516 Uiso 1 1 calc R . .
C102 C 0.534(3) 1.1167(17) 1.0045(14) 0.62(7) Uani 1 1 d D . .
H10C H 0.4817 1.1205 0.9897 0.744 Uiso 1 1 calc R . .
H10D H 0.5430 1.1229 1.0403 0.744 Uiso 1 1 calc R . .
C103 C 0.5935(13) 1.1645(14) 0.9921(7) 0.264(18) Uani 1 1 d D . .
H10E H 0.5659 1.1763 0.9627 0.317 Uiso 1 1 calc R . .
H10F H 0.6094 1.2006 1.0191 0.317 Uiso 1 1 calc R . .
C104 C 0.6636(14) 1.1545(8) 0.9832(6) 0.198(11) Uani 1 1 d . . .
H10G H 0.6940 1.1441 1.0124 0.238 Uiso 1 1 calc R . .
H10H H 0.6500 1.1194 0.9556 0.238 Uiso 1 1 calc R . .
C105 C 0.7100(9) 1.2057(5) 0.9722(5) 0.111(4) Uani 1 1 d . . .
H10I H 0.7271 1.2397 1.0010 0.133 Uiso 1 1 calc R . .
H10J H 0.6781 1.2184 0.9449 0.133 Uiso 1 1 calc R . .
C106 C 0.7785(7) 1.1950(4) 0.9588(4) 0.090(3) Uani 1 1 d . . .
H10K H 0.7614 1.1616 0.9296 0.109 Uiso 1 1 calc R . .
H10L H 0.8044 1.2319 0.9498 0.109 Uiso 1 1 calc R . .
C107 C 0.8340(10) 1.1798(6) 0.9974(5) 0.126(5) Uani 1 1 d . . .
H10M H 0.8082 1.1429 1.0064 0.152 Uiso 1 1 calc R . .
H10N H 0.8511 1.2132 1.0266 0.152 Uiso 1 1 calc R . .
C108 C 0.9041(12) 1.1691(9) 0.9835(6) 0.198(11) Uani 1 1 d . . .
H10O H 0.9305 1.2062 0.9751 0.238 Uiso 1 1 calc R . .
H10P H 0.8871 1.1360 0.9541 0.238 Uiso 1 1 calc R . .
C109 C 0.9617(18) 1.1522(11) 1.0250(9) 0.35(3) Uani 1 1 d . . .
H10Q H 1.0109 1.1830 1.0322 0.423 Uiso 1 1 calc R . .
H10R H 0.9440 1.1584 1.0544 0.423 Uiso 1 1 calc R . .
C110 C 0.9752(9) 1.1067(5) 1.0224(4) 0.114(5) Uani 1 1 d . . .
H11A H 0.9851 1.0971 0.9906 0.137 Uiso 1 1 calc R . .
H11B H 0.9282 1.0763 1.0210 0.137 Uiso 1 1 calc R . .
C191 C 0.4294(4) 0.9167(3) 0.8370(3) 0.0586(19) Uani 1 1 d . . .
C192 C 0.4632(6) 0.9559(4) 0.8813(4) 0.077(2) Uani 1 1 d . . .
H192 H 0.4989 0.9460 0.9064 0.092 Uiso 1 1 calc R . .
C193 C 0.4442(6) 1.0111(4) 0.8890(4) 0.077(2) Uani 1 1 d . . .
O193 O 0.4772(5) 1.0510(3) 0.9319(3) 0.091(2) Uani 1 1 d . . .
C194 C 0.3918(5) 1.0245(4) 0.8522(4) 0.071(2) Uani 1 1 d . . .
H194 H 0.3783 1.0615 0.8576 0.086 Uiso 1 1 calc R . .
C195 C 0.3594(5) 0.9850(4) 0.8083(4) 0.072(2) Uani 1 1 d . . .
O195 O 0.3089(5) 1.0036(3) 0.7751(3) 0.099(2) Uani 1 1 d . . .
C196 C 0.3775(5) 0.9291(4) 0.7999(3) 0.066(2) Uani 1 1 d . . .
H196 H 0.3545 0.9010 0.7696 0.079 Uiso 1 1 calc R . .
C201 C 1.2166(6) 1.0014(5) 1.1582(4) 0.081(3) Uani 1 1 d . . .
H20A H 1.2168 1.0440 1.1690 0.097 Uiso 1 1 calc R . .
H20B H 1.2502 0.9900 1.1855 0.097 Uiso 1 1 calc R . .
C202 C 1.2455(8) 0.9971(9) 1.1191(6) 0.138(5) Uani 1 1 d . . .
H20C H 1.2161 1.0129 1.0929 0.166 Uiso 1 1 calc R . .
H20D H 1.2417 0.9542 1.1061 0.166 Uiso 1 1 calc R . .
C203 C 1.3306(10) 1.0349(7) 1.1369(7) 0.139(6) Uani 1 1 d . . .
H20E H 1.3522 1.0335 1.1090 0.167 Uiso 1 1 calc R . .
H20F H 1.3337 1.0777 1.1497 0.167 Uiso 1 1 calc R . .
C204 C 1.3760(7) 1.0108(5) 1.1758(5) 0.099(3) Uani 1 1 d . . .
H20G H 1.3473 1.0067 1.2000 0.119 Uiso 1 1 calc R . .
H20H H 1.4236 1.0433 1.1922 0.119 Uiso 1 1 calc R . .
C205 C 1.3994(9) 0.9534(5) 1.1672(7) 0.140(7) Uani 1 1 d D . .
H20I H 1.3542 0.9240 1.1433 0.168 Uiso 1 1 calc R . .
H20J H 1.4380 0.9620 1.1496 0.168 Uiso 1 1 calc R . .
C206 C 1.4276(13) 0.9212(7) 1.2008(7) 0.210(13) Uani 1 1 d D . .
H20K H 1.3884 0.9065 1.2168 0.252 Uiso 1 1 calc R . .
H20L H 1.4728 0.9485 1.2263 0.252 Uiso 1 1 calc R . .
C207 C 1.4508(9) 0.8650(6) 1.1758(5) 0.159(8) Uani 1 1 d D . .
H20M H 1.4066 0.8380 1.1494 0.191 Uiso 1 1 calc R . .
H20N H 1.4925 0.8792 1.1616 0.191 Uiso 1 1 calc R . .
C208 C 1.4752(9) 0.8333(8) 1.2129(5) 0.204(12) Uani 1 1 d D . .
H20O H 1.4331 0.8210 1.2272 0.245 Uiso 1 1 calc R . .
H20P H 1.5185 0.8616 1.2391 0.245 Uiso 1 1 calc R . .
C209 C 1.5005(7) 0.7749(9) 1.1953(5) 0.153(8) Uani 1 1 d D . .
H20Q H 1.5534 0.7882 1.1936 0.184 Uiso 1 1 calc R . .
H20R H 1.5011 0.7501 1.2204 0.184 Uiso 1 1 calc R . .
C210 C 1.4505(8) 0.7339(8) 1.1454(5) 0.47(3) Uani 1 1 d D . .
H21A H 1.4422 0.7573 1.1194 0.560 Uiso 1 1 calc R . .
H21B H 1.4722 0.7006 1.1352 0.560 Uiso 1 1 calc R . .
C291 C 0.9517(5) 0.9432(4) 1.0698(3) 0.073(2) Uani 1 1 d . . .
C292 C 1.0127(5) 0.9329(4) 1.1017(3) 0.072(2) Uani 1 1 d . . .
H292 H 1.0080 0.8963 1.1133 0.087 Uiso 1 1 calc R . .
C293 C 1.0812(5) 0.9773(4) 1.1166(3) 0.065(2) Uani 1 1 d . . .
O293 O 1.1413(4) 0.9637(3) 1.1474(2) 0.0804(17) Uani 1 1 d . . .
C294 C 1.0899(6) 1.0325(4) 1.1022(3) 0.074(2) Uani 1 1 d . . .
H294 H 1.1373 1.0627 1.1136 0.088 Uiso 1 1 calc R . .
C295 C 1.0257(6) 1.0420(4) 1.0702(3) 0.069(2) Uani 1 1 d . . .
O295 O 1.0352(5) 1.0967(3) 1.0579(2) 0.091(2) Uani 1 1 d . . .
C296 C 0.9576(6) 0.9984(5) 1.0544(3) 0.074(3) Uani 1 1 d . . .
H296 H 0.9145 1.0054 1.0331 0.089 Uiso 1 1 calc R . .
C301 C 1.2210(8) 0.5888(5) 0.9355(6) 0.105(5) Uani 1 1 d . . .
H30A H 1.1835 0.6130 0.9309 0.127 Uiso 1 1 calc R . .
H30B H 1.1951 0.5484 0.9394 0.127 Uiso 1 1 calc R . .
C302 C 1.2496(9) 0.5819(5) 0.8922(7) 0.131(6) Uani 1 1 d . . .
H30C H 1.2056 0.5626 0.8629 0.157 Uiso 1 1 calc R . .
H30D H 1.2828 0.5540 0.8959 0.157 Uiso 1 1 calc R . .
C303 C 1.2938(6) 0.6402(4) 0.8837(4) 0.085(3) Uani 1 1 d . . .
H30E H 1.3406 0.6574 0.9114 0.102 Uiso 1 1 calc R . .
H30F H 1.3097 0.6308 0.8539 0.102 Uiso 1 1 calc R . .
C304 C 1.2506(6) 0.6878(4) 0.8778(4) 0.080(3) Uani 1 1 d . . .
H30G H 1.2029 0.6705 0.8506 0.096 Uiso 1 1 calc R . .
H30H H 1.2365 0.6988 0.9080 0.096 Uiso 1 1 calc R . .
C305 C 1.2961(8) 0.7441(5) 0.8675(4) 0.101(4) Uani 1 1 d . . .
H30I H 1.3491 0.7532 0.8887 0.121 Uiso 1 1 calc R . .
H30J H 1.2974 0.7347 0.8333 0.121 Uiso 1 1 calc R . .
C306 C 1.2702(16) 0.8002(8) 0.8744(6) 0.211(13) Uani 1 1 d . . .
H30K H 1.2380 0.7940 0.8965 0.253 Uiso 1 1 calc R . .
H30L H 1.3167 0.8325 0.8936 0.253 Uiso 1 1 calc R . .
C307 C 1.2365(12) 0.8232(8) 0.8435(5) 0.161(8) Uani 1 1 d . . .
H30M H 1.1931 0.7903 0.8213 0.194 Uiso 1 1 calc R . .
H30N H 1.2714 0.8358 0.8241 0.194 Uiso 1 1 calc R . .
C308 C 1.2042(8) 0.8772(6) 0.8557(4) 0.108(4) Uani 1 1 d . . .
H30O H 1.1935 0.8765 0.8875 0.130 Uiso 1 1 calc R . .
H30P H 1.2445 0.9149 0.8602 0.130 Uiso 1 1 calc R . .
C309 C 1.1347(5) 0.8805(4) 0.8202(4) 0.073(2) Uani 1 1 d . . .
H30Q H 1.0957 0.8412 0.8123 0.087 Uiso 1 1 calc R . .
H30R H 1.1466 0.8875 0.7897 0.087 Uiso 1 1 calc R . .
C310 C 1.1024(5) 0.9304(4) 0.8388(4) 0.074(2) Uani 1 1 d . . .
H31A H 1.0865 0.9212 0.8677 0.089 Uiso 1 1 calc R . .
H31B H 1.1433 0.9688 0.8498 0.089 Uiso 1 1 calc R . .
C391 C 1.1911(5) 0.6335(4) 1.0735(3) 0.067(2) Uani 1 1 d D . .
C392 C 1.1976(5) 0.6180(3) 1.0274(4) 0.067(2) Uani 1 1 d D . .
H392 H 1.1540 0.5986 1.0005 0.080 Uiso 1 1 calc R . .
C393 C 1.2689(5) 0.6315(5) 1.0217(5) 0.090(3) Uani 1 1 d D . .
O393 O 1.2838(4) 0.6186(4) 0.9787(4) 0.106(3) Uani 1 1 d . . .
C394 C 1.3330(5) 0.6625(5) 1.0677(6) 0.105(4) Uani 1 1 d DU . .
H394 H 1.3841 0.6703 1.0663 0.126 Uiso 1 1 calc R . .
C395 C 1.3198(8) 0.6793(5) 1.1109(4) 0.098(3) Uani 1 1 d DU . .
O395 O 1.3848(6) 0.7130(3) 1.1580(3) 0.111(3) Uani 1 1 d . . .
C396 C 1.2517(6) 0.6630(5) 1.1144(5) 0.092(3) Uani 1 1 d D . .
H396 H 1.2429 0.6712 1.1454 0.110 Uiso 1 1 calc R . .
C401 C 0.7850(5) 0.9493(4) 0.7066(3) 0.067(2) Uani 1 1 d . . .
H40A H 0.8257 0.9468 0.6910 0.080 Uiso 1 1 calc R . .
H40B H 0.8012 0.9886 0.7302 0.080 Uiso 1 1 calc R . .
C402 C 0.7125(5) 0.9450(4) 0.6688(3) 0.067(2) Uani 1 1 d . . .
H40C H 0.6935 0.9033 0.6486 0.080 Uiso 1 1 calc R . .
H40D H 0.7240 0.9728 0.6472 0.080 Uiso 1 1 calc R . .
C403 C 0.6492(5) 0.9598(4) 0.6883(3) 0.066(2) Uani 1 1 d . . .
H40E H 0.6638 1.0036 0.7029 0.079 Uiso 1 1 calc R . .
H40F H 0.6438 0.9375 0.7144 0.079 Uiso 1 1 calc R . .
C404 C 0.5717(5) 0.9435(4) 0.6489(3) 0.066(2) Uani 1 1 d . . .
H40G H 0.5794 0.9591 0.6200 0.079 Uiso 1 1 calc R . .
H40H H 0.5527 0.8988 0.6389 0.079 Uiso 1 1 calc R . .
C405 C 0.5110(5) 0.9681(4) 0.6647(3) 0.069(2) Uani 1 1 d . . .
H40I H 0.5053 0.9549 0.6949 0.082 Uiso 1 1 calc R . .
H40J H 0.5275 1.0129 0.6722 0.082 Uiso 1 1 calc R . .
C406 C 0.4346(6) 0.9464(4) 0.6256(3) 0.076(2) Uani 1 1 d . . .
H40K H 0.4177 0.9017 0.6197 0.091 Uiso 1 1 calc R . .
H40L H 0.4420 0.9571 0.5950 0.091 Uiso 1 1 calc R . .
C407 C 0.3699(6) 0.9720(4) 0.6370(4) 0.083(3) Uani 1 1 d . . .
H40M H 0.3855 1.0167 0.6414 0.099 Uiso 1 1 calc R . .
H40N H 0.3239 0.9563 0.6085 0.099 Uiso 1 1 calc R . .
C408 C 0.3495(5) 0.9565(4) 0.6820(4) 0.073(2) Uani 1 1 d . . .
H40O H 0.3408 0.9123 0.6799 0.088 Uiso 1 1 calc R . .
H40P H 0.3928 0.9775 0.7113 0.088 Uiso 1 1 calc R . .
C409 C 0.2792(6) 0.9747(5) 0.6873(4) 0.086(3) Uani 1 1 d . . .
H40Q H 0.2358 0.9523 0.6584 0.103 Uiso 1 1 calc R . .
H40R H 0.2873 1.0184 0.6873 0.103 Uiso 1 1 calc R . .
C410 C 0.2579(6) 0.9629(5) 0.7332(4) 0.089(3) Uani 1 1 d . . .
H41A H 0.2057 0.9669 0.7302 0.107 Uiso 1 1 calc R . .
H41B H 0.2581 0.9209 0.7363 0.107 Uiso 1 1 calc R . .
C491 C 0.8756(5) 0.8231(3) 0.8120(3) 0.0568(18) Uani 1 1 d . . .
C492 C 0.8179(4) 0.8398(3) 0.7823(3) 0.0512(16) Uani 1 1 d . . .
H492 H 0.7665 0.8176 0.7765 0.061 Uiso 1 1 calc R . .
C493 C 0.8343(4) 0.8891(3) 0.7606(3) 0.0515(16) Uani 1 1 d . . .
O493 O 0.7732(3) 0.9013(2) 0.7313(2) 0.0676(14) Uani 1 1 d . . .
C494 C 0.9093(5) 0.9217(3) 0.7691(3) 0.0596(19) Uani 1 1 d . . .
H494 H 0.9209 0.9553 0.7543 0.071 Uiso 1 1 calc R . .
C495 C 0.9676(4) 0.9046(3) 0.7996(3) 0.0562(18) Uani 1 1 d . . .
O495 O 1.0396(3) 0.9390(3) 0.8046(3) 0.0733(16) Uani 1 1 d . . .
C496 C 0.9529(4) 0.8553(3) 0.8204(3) 0.0534(17) Uani 1 1 d . . .
H496 H 0.9933 0.8431 0.8399 0.064 Uiso 1 1 calc R . .
C5 C 0.6174(4) 0.2650(3) 0.7134(2) 0.0464(15) Uani 1 1 d . . .
H5A H 0.5661 0.2561 0.7182 0.056 Uiso 1 1 calc R . .
H5B H 0.6553 0.2832 0.7457 0.056 Uiso 1 1 calc R . .
C6 C 0.4932(4) 0.3795(3) 0.5921(2) 0.0461(15) Uani 1 1 d . . .
H6A H 0.4477 0.3620 0.6020 0.055 Uiso 1 1 calc R . .
H6B H 0.5009 0.4239 0.5972 0.055 Uiso 1 1 calc R . .
C7 C 0.4277(4) 0.1967(3) 0.4563(2) 0.0482(15) Uani 1 1 d . . .
H7A H 0.4161 0.1861 0.4204 0.058 Uiso 1 1 calc R . .
H7B H 0.3811 0.1790 0.4650 0.058 Uiso 1 1 calc R . .
C8 C 0.5423(4) 0.0800(3) 0.5784(3) 0.0503(16) Uani 1 1 d . . .
H8A H 0.5554 0.0413 0.5706 0.060 Uiso 1 1 calc R . .
H8B H 0.4899 0.0704 0.5814 0.060 Uiso 1 1 calc R . .
C51 C 0.6226(4) 0.3099(3) 0.6799(2) 0.0431(14) Uani 1 1 d . . .
C52 C 0.5589(4) 0.3277(3) 0.6571(2) 0.0396(13) Uani 1 1 d . . .
C53 C 0.5633(4) 0.3654(3) 0.6238(2) 0.0400(13) Uani 1 1 d . . .
C54 C 0.6325(4) 0.3875(3) 0.6161(2) 0.0467(15) Uani 1 1 d . . .
H54 H 0.6362 0.4145 0.5945 0.056 Uiso 1 1 calc R . .
C55 C 0.6978(4) 0.3713(3) 0.6393(2) 0.0474(15) Uani 1 1 d . . .
C56 C 0.6919(4) 0.3320(3) 0.6708(2) 0.0469(15) Uani 1 1 d . . .
H56 H 0.7354 0.3199 0.6864 0.056 Uiso 1 1 calc R . .
O52 O 0.4901(3) 0.3061(2) 0.66609(17) 0.0475(11) Uani 1 1 d . . .
C57 C 0.4799(5) 0.3466(4) 0.7050(3) 0.060(2) Uani 1 1 d . . .
H57A H 0.4306 0.3299 0.7101 0.091 Uiso 1 1 calc R . .
H57B H 0.4813 0.3862 0.6963 0.091 Uiso 1 1 calc R . .
H57C H 0.5208 0.3515 0.7350 0.091 Uiso 1 1 calc R . .
N58 N 0.7649(3) 0.3967(3) 0.6274(2) 0.0545(14) Uani 1 1 d . . .
H58 H 0.7595 0.4202 0.6062 0.065 Uiso 1 1 calc R . .
C58 C 0.8359(4) 0.3902(3) 0.6439(3) 0.0543(17) Uani 1 1 d . . .
O58 O 0.8521(3) 0.3567(3) 0.6728(2) 0.0672(14) Uani 1 1 d . . .
N59 N 0.8865(4) 0.4233(3) 0.6262(3) 0.0664(18) Uani 1 1 d . . .
H59 H 0.8709 0.4502 0.6106 0.080 Uiso 1 1 calc R . .
C61 C 0.4802(4) 0.3536(3) 0.5390(2) 0.0457(15) Uani 1 1 d . . .
C62 C 0.4543(3) 0.2912(3) 0.5209(2) 0.0403(14) Uani 1 1 d . . .
C63 C 0.4502(4) 0.2648(3) 0.4733(2) 0.0446(15) Uani 1 1 d . . .
C64 C 0.4695(4) 0.3036(3) 0.4424(2) 0.0483(15) Uani 1 1 d . . .
H64 H 0.4662 0.2870 0.4097 0.058 Uiso 1 1 calc R . .
C65 C 0.4930(4) 0.3654(3) 0.4596(2) 0.0492(16) Uani 1 1 d . . .
C66 C 0.4986(4) 0.3916(3) 0.5081(2) 0.0453(14) Uani 1 1 d . . .
H66 H 0.5147 0.4343 0.5195 0.054 Uiso 1 1 calc R . .
O62 O 0.4374(3) 0.2540(2) 0.55179(16) 0.0466(10) Uani 1 1 d . . .
C67 C 0.3601(4) 0.2436(4) 0.5532(3) 0.064(2) Uani 1 1 d . . .
H67A H 0.3517 0.2174 0.5760 0.095 Uiso 1 1 calc R . .
H67B H 0.3256 0.2240 0.5205 0.095 Uiso 1 1 calc R . .
H67C H 0.3501 0.2824 0.5639 0.095 Uiso 1 1 calc R . .
N68 N 0.5093(4) 0.4029(3) 0.4260(2) 0.0665(18) Uani 1 1 d . . .
H68 H 0.4771 0.3933 0.3965 0.080 Uiso 1 1 calc R . .
C68 C 0.5706(4) 0.4524(3) 0.4362(3) 0.0492(17) Uani 1 1 d . . .
O68 O 0.6152(3) 0.4726(3) 0.4771(2) 0.0668(14) Uani 1 1 d . . .
N69 N 0.5737(4) 0.4752(3) 0.3960(2) 0.0591(16) Uani 1 1 d . . .
H69 H 0.5389 0.4556 0.3685 0.071 Uiso 1 1 calc R . .
C71 C 0.4915(4) 0.1699(3) 0.4797(2) 0.0432(14) Uani 1 1 d . . .
C72 C 0.4843(4) 0.1321(3) 0.5124(2) 0.0424(14) Uani 1 1 d . . .
C73 C 0.5451(4) 0.1132(3) 0.5378(2) 0.0445(15) Uani 1 1 d . . .
C74 C 0.6137(4) 0.1282(3) 0.5256(2) 0.0468(15) Uani 1 1 d . . .
H74 H 0.6556 0.1145 0.5414 0.056 Uiso 1 1 calc R . .
C75 C 0.6214(4) 0.1628(3) 0.4907(2) 0.0444(14) Uani 1 1 d . . .
C76 C 0.5614(4) 0.1851(3) 0.4693(2) 0.0430(14) Uani 1 1 d . . .
H76 H 0.5678 0.2111 0.4472 0.052 Uiso 1 1 calc R . .
O72 O 0.4134(3) 0.1139(2) 0.52110(17) 0.0501(11) Uani 1 1 d . . .
C77 C 0.3724(5) 0.0534(4) 0.4942(4) 0.073(2) Uani 1 1 d . . .
H77A H 0.3234 0.0419 0.5011 0.109 Uiso 1 1 calc R . .
H77B H 0.4023 0.0252 0.5040 0.109 Uiso 1 1 calc R . .
H77C H 0.3635 0.0519 0.4592 0.109 Uiso 1 1 calc R . .
N78 N 0.6924(3) 0.1741(3) 0.4802(2) 0.0512(14) Uani 1 1 d . . .
H78 H 0.7311 0.1696 0.5025 0.061 Uiso 1 1 calc R . .
C78 C 0.7080(4) 0.1911(3) 0.4402(2) 0.0480(15) Uani 1 1 d . . .
O78 O 0.6653(3) 0.2108(2) 0.41161(19) 0.0588(13) Uani 1 1 d . . .
N79 N 0.7758(3) 0.1831(3) 0.4356(2) 0.0557(15) Uani 1 1 d . . .
H79 H 0.8029 0.1700 0.4592 0.067 Uiso 1 1 calc R . .
C81 C 0.5970(4) 0.1174(3) 0.6262(2) 0.0441(15) Uani 1 1 d . . .
C82 C 0.5818(4) 0.1689(3) 0.6499(2) 0.0436(15) Uani 1 1 d . . .
C83 C 0.6322(4) 0.2061(3) 0.6916(2) 0.0500(17) Uani 1 1 d . . .
C84 C 0.7000(4) 0.1925(3) 0.7126(2) 0.0460(15) Uani 1 1 d . . .
H84 H 0.7349 0.2182 0.7417 0.055 Uiso 1 1 calc R . .
C85 C 0.7166(4) 0.1410(3) 0.6907(3) 0.0510(17) Uani 1 1 d . . .
C86 C 0.6666(4) 0.1048(3) 0.6484(3) 0.0507(17) Uani 1 1 d . . .
H86 H 0.6787 0.0703 0.6335 0.061 Uiso 1 1 calc R . .
O82 O 0.5157(3) 0.1838(2) 0.62784(17) 0.0493(11) Uani 1 1 d . . .
C87 C 0.4520(5) 0.1594(4) 0.6442(3) 0.0615(19) Uani 1 1 d . . .
H87A H 0.4076 0.1715 0.6270 0.092 Uiso 1 1 calc R . .
H87B H 0.4641 0.1748 0.6794 0.092 Uiso 1 1 calc R . .
H87C H 0.4406 0.1151 0.6373 0.092 Uiso 1 1 calc R . .
N88 N 0.7848(3) 0.1275(3) 0.7142(2) 0.0550(15) Uani 1 1 d . . .
H88 H 0.7989 0.1345 0.7463 0.066 Uiso 1 1 calc R . .
C88 C 0.8310(4) 0.1041(3) 0.6904(3) 0.0513(17) Uani 1 1 d . . .
O88 O 0.8153(3) 0.0898(2) 0.64584(19) 0.0616(13) Uani 1 1 d . . .
N89 N 0.8950(3) 0.0995(3) 0.7219(2) 0.0506(14) Uani 1 1 d . . .
H89 H 0.8994 0.1108 0.7531 0.061 Uiso 1 1 calc R . .
C501 C 1.1898(5) 0.5174(5) 0.5963(5) 0.100(4) Uani 1 1 d . . .
H50A H 1.1678 0.4899 0.5638 0.120 Uiso 1 1 calc R . .
H50B H 1.2261 0.4996 0.6168 0.120 Uiso 1 1 calc R . .
C502 C 1.2302(13) 0.5752(13) 0.5911(12) 0.240(15) Uani 1 1 d . . .
H50C H 1.2592 0.5678 0.5677 0.288 Uiso 1 1 calc R . .
H50D H 1.2679 0.5959 0.6230 0.288 Uiso 1 1 calc R . .
C503 C 1.1855(11) 0.6183(10) 0.5747(8) 0.162(7) Uani 1 1 d . . .
H50E H 1.1542 0.6246 0.5969 0.194 Uiso 1 1 calc R . .
H50F H 1.2216 0.6579 0.5778 0.194 Uiso 1 1 calc R . .
C504 C 1.1400(9) 0.6006(7) 0.5292(6) 0.109(4) Uani 1 1 d . . .
H50G H 1.1003 0.5637 0.5277 0.131 Uiso 1 1 calc R . .
H50H H 1.1705 0.5886 0.5080 0.131 Uiso 1 1 calc R . .
C505 C 1.0993(8) 0.6455(6) 0.5070(5) 0.108(4) Uani 1 1 d . . .
H50I H 1.0754 0.6293 0.4716 0.130 Uiso 1 1 calc R . .
H50J H 1.1372 0.6846 0.5114 0.130 Uiso 1 1 calc R . .
C506 C 1.0367(7) 0.6560(6) 0.5319(4) 0.101(3) Uani 1 1 d . . .
H50K H 1.0024 0.6162 0.5304 0.121 Uiso 1 1 calc R . .
H50L H 1.0617 0.6756 0.5667 0.121 Uiso 1 1 calc R . .
C507 C 0.9891(8) 0.6953(6) 0.5080(5) 0.112(4) Uani 1 1 d . . .
H50M H 1.0238 0.7345 0.5084 0.134 Uiso 1 1 calc R . .
H50N H 0.9630 0.6750 0.4734 0.134 Uiso 1 1 calc R . .
C508 C 0.9305(7) 0.7077(5) 0.5322(5) 0.100(3) Uani 1 1 d . . .
H50O H 0.9575 0.7296 0.5663 0.121 Uiso 1 1 calc R . .
H50P H 0.8983 0.6682 0.5335 0.121 Uiso 1 1 calc R . .
C509 C 0.8787(8) 0.7433(5) 0.5093(6) 0.108(4) Uani 1 1 d . . .
H50Q H 0.8478 0.7527 0.5311 0.129 Uiso 1 1 calc R . .
H50R H 0.9103 0.7823 0.5067 0.129 Uiso 1 1 calc R . .
C510 C 0.8282(7) 0.7129(5) 0.4618(5) 0.092(3) Uani 1 1 d . . .
H51A H 0.8575 0.6992 0.4403 0.110 Uiso 1 1 calc R . .
H51B H 0.8011 0.7408 0.4469 0.110 Uiso 1 1 calc R . .
C591 C 0.9610(4) 0.4205(4) 0.6294(3) 0.062(2) Uani 1 1 d . . .
C592 C 1.0101(5) 0.4708(3) 0.6232(3) 0.061(2) Uani 1 1 d . . .
H592 H 0.9944 0.5068 0.6202 0.073 Uiso 1 1 calc R . .
C593 C 1.0833(5) 0.4685(4) 0.6214(3) 0.064(2) Uani 1 1 d . . .
O593 O 1.1291(3) 0.5216(2) 0.6183(3) 0.0771(18) Uani 1 1 d . . .
C594 C 1.1073(5) 0.4176(4) 0.6275(4) 0.076(3) Uani 1 1 d . . .
H594 H 1.1574 0.4168 0.6271 0.091 Uiso 1 1 calc R . .
C595 C 1.0582(5) 0.3672(4) 0.6342(4) 0.068(2) Uani 1 1 d . . .
O595 O 1.0874(3) 0.3186(2) 0.6388(3) 0.083(2) Uani 1 1 d . . .
C596 C 0.9842(5) 0.3673(4) 0.6353(4) 0.069(2) Uani 1 1 d . . .
H596 H 0.9508 0.3328 0.6399 0.082 Uiso 1 1 calc R . .
C601 C 0.6309(6) 0.5580(4) 0.2544(4) 0.075(2) Uani 1 1 d . . .
H60A H 0.5768 0.5461 0.2539 0.090 Uiso 1 1 calc R . .
H60B H 0.6503 0.5215 0.2541 0.090 Uiso 1 1 calc R . .
C602 C 0.6379(8) 0.5840(7) 0.2100(4) 0.112(4) Uani 1 1 d . . .
H60C H 0.6108 0.5516 0.1806 0.134 Uiso 1 1 calc R . .
H60D H 0.6109 0.6162 0.2086 0.134 Uiso 1 1 calc R . .
C603 C 0.7128(13) 0.6088(11) 0.2076(6) 0.174(9) Uani 1 1 d . . .
H60E H 0.7096 0.6277 0.1789 0.209 Uiso 1 1 calc R . .
H60F H 0.7411 0.6409 0.2371 0.209 Uiso 1 1 calc R . .
C604 C 0.7527(12) 0.5653(9) 0.2042(6) 0.167(9) Uani 1 1 d . . .
H60G H 0.7191 0.5262 0.2050 0.201 Uiso 1 1 calc R . .
H60H H 0.7615 0.5608 0.1717 0.201 Uiso 1 1 calc R . .
C605 C 0.8201(14) 0.5738(9) 0.2378(13) 0.242(15) Uani 1 1 d . . .
H60I H 0.8118 0.5854 0.2699 0.291 Uiso 1 1 calc R . .
H60J H 0.8547 0.6100 0.2331 0.291 Uiso 1 1 calc R . .
C606 C 0.8692(12) 0.5230(8) 0.2437(8) 0.174(8) Uani 1 1 d . . .
H60K H 0.8861 0.5141 0.2143 0.208 Uiso 1 1 calc R . .
H60L H 0.9149 0.5388 0.2723 0.208 Uiso 1 1 calc R . .
C607 C 0.8208(11) 0.4677(6) 0.2499(7) 0.152(7) Uani 1 1 d . . .
H60M H 0.7784 0.4507 0.2194 0.183 Uiso 1 1 calc R . .
H60N H 0.7982 0.4790 0.2761 0.183 Uiso 1 1 calc R . .
C608 C 0.8573(10) 0.4192(6) 0.2617(6) 0.133(5) Uani 1 1 d . . .
H60O H 0.9017 0.4369 0.2911 0.160 Uiso 1 1 calc R . .
H60P H 0.8772 0.4062 0.2345 0.160 Uiso 1 1 calc R . .
C609 C 0.8099(9) 0.3641(5) 0.2709(4) 0.111(4) Uani 1 1 d . . .
H60Q H 0.7665 0.3458 0.2412 0.133 Uiso 1 1 calc R . .
H60R H 0.7886 0.3773 0.2974 0.133 Uiso 1 1 calc R . .
C610 C 0.8470(8) 0.3149(5) 0.2846(4) 0.101(4) Uani 1 1 d . . .
H61A H 0.8612 0.2955 0.2567 0.121 Uiso 1 1 calc R . .
H61B H 0.8936 0.3322 0.3125 0.121 Uiso 1 1 calc R . .
C691 C 0.6289(5) 0.5287(4) 0.3940(3) 0.063(2) Uani 1 1 d . . .
C692 C 0.6230(5) 0.5349(4) 0.3448(3) 0.065(2) Uani 1 1 d . . .
H692 H 0.5883 0.5059 0.3173 0.078 Uiso 1 1 calc R . .
C693 C 0.6732(5) 0.5880(4) 0.3406(3) 0.065(2) Uani 1 1 d . . .
O693 O 0.6733(4) 0.6019(3) 0.2961(2) 0.0707(15) Uani 1 1 d . . .
C694 C 0.7216(5) 0.6309(4) 0.3795(3) 0.062(2) Uani 1 1 d . . .
H694 H 0.7519 0.6668 0.3745 0.074 Uiso 1 1 calc R . .
C695 C 0.7265(5) 0.6222(4) 0.4262(3) 0.066(2) Uani 1 1 d . . .
O695 O 0.7738(4) 0.6610(3) 0.4676(3) 0.0769(16) Uani 1 1 d . . .
C696 C 0.6782(4) 0.5707(3) 0.4330(3) 0.0543(17) Uani 1 1 d . . .
H696 H 0.6800 0.5652 0.4651 0.065 Uiso 1 1 calc R . .
C701 C 1.0051(7) 0.1589(8) 0.3277(4) 0.128(5) Uani 1 1 d . . .
H70A H 1.0253 0.2030 0.3309 0.154 Uiso 1 1 calc R . .
H70B H 0.9759 0.1407 0.2931 0.154 Uiso 1 1 calc R . .
C702 C 1.0687(9) 0.1311(12) 0.3429(5) 0.194(11) Uani 1 1 d . . .
H70C H 1.0476 0.0866 0.3345 0.233 Uiso 1 1 calc R . .
H70D H 1.1042 0.1414 0.3234 0.233 Uiso 1 1 calc R . .
C703 C 1.1096(18) 0.148(3) 0.3912(8) 0.43(4) Uani 1 1 d D . .
H70E H 1.0830 0.1208 0.4087 0.513 Uiso 1 1 calc R . .
H70F H 1.1074 0.1894 0.4036 0.513 Uiso 1 1 calc R . .
C704 C 1.1945(11) 0.1472(10) 0.4061(7) 0.159(7) Uani 1 1 d D . .
H70G H 1.2263 0.1782 0.4356 0.191 Uiso 1 1 calc R . .
H70H H 1.2180 0.1489 0.3791 0.191 Uiso 1 1 calc R . .
C705 C 1.1718(14) 0.0836(8) 0.4159(7) 0.177(10) Uani 1 1 d D . .
H70I H 1.2081 0.0608 0.4091 0.213 Uiso 1 1 calc R . .
H70J H 1.1203 0.0615 0.3941 0.213 Uiso 1 1 calc R . .
C706 C 1.1720(12) 0.0885(11) 0.4744(10) 0.205(12) Uani 1 1 d D . .
H70K H 1.2208 0.1156 0.4963 0.246 Uiso 1 1 calc R . .
H70L H 1.1300 0.1051 0.4801 0.246 Uiso 1 1 calc R . .
C707 C 1.1628(13) 0.0319(10) 0.4832(6) 0.38(4) Uani 1 1 d D . .
H70M H 1.2008 0.0127 0.4739 0.452 Uiso 1 1 calc R . .
H70N H 1.1109 0.0059 0.4655 0.452 Uiso 1 1 calc R . .
C708 C 1.1761(12) 0.0441(18) 0.5396(6) 0.28(2) Uani 1 1 d D . .
H70O H 1.1980 0.0128 0.5531 0.337 Uiso 1 1 calc R . .
H70P H 1.2129 0.0841 0.5550 0.337 Uiso 1 1 calc R . .
C709 C 1.1094(6) 0.0430(6) 0.5504(3) 0.088(3) Uani 1 1 d D . .
H70Q H 1.0671 0.0128 0.5248 0.106 Uiso 1 1 calc R . .
H70R H 1.0993 0.0832 0.5505 0.106 Uiso 1 1 calc R . .
C710 C 1.1114(12) 0.0271(10) 0.5997(6) 0.184(10) Uani 1 1 d . . .
H71A H 1.1552 0.0554 0.6255 0.221 Uiso 1 1 calc R . .
H71B H 1.1166 -0.0146 0.5992 0.221 Uiso 1 1 calc R . .
C791 C 0.8075(4) 0.1934(3) 0.3971(2) 0.0484(15) Uani 1 1 d . . .
C792 C 0.8663(5) 0.1678(4) 0.3939(3) 0.070(2) Uani 1 1 d . . .
H792 H 0.8829 0.1445 0.4167 0.084 Uiso 1 1 calc R . .
C793 C 0.9011(5) 0.1757(5) 0.3580(3) 0.079(3) Uani 1 1 d . . .
O793 O 0.9577(5) 0.1482(6) 0.3579(3) 0.147(4) Uani 1 1 d . . .
C794 C 0.8792(5) 0.2118(4) 0.3246(3) 0.072(2) Uani 1 1 d . . .
H794 H 0.9038 0.2184 0.3002 0.086 Uiso 1 1 calc R . .
C795 C 0.8207(5) 0.2371(4) 0.3289(3) 0.068(2) Uani 1 1 d . . .
O795 O 0.7937(4) 0.2725(3) 0.2972(3) 0.096(2) Uani 1 1 d . . .
C796 C 0.7837(5) 0.2277(3) 0.3637(3) 0.060(2) Uani 1 1 d . . .
H796 H 0.7423 0.2445 0.3649 0.072 Uiso 1 1 calc R . .
C801 C 1.1467(4) 0.0873(4) 0.8286(3) 0.0595(19) Uani 1 1 d . . .
H80A H 1.1199 0.0607 0.8463 0.071 Uiso 1 1 calc R . .
H80B H 1.1261 0.1231 0.8276 0.071 Uiso 1 1 calc R . .
C802 C 1.2318(5) 0.1072(4) 0.8545(3) 0.071(2) Uani 1 1 d . . .
H80C H 1.2395 0.1179 0.8901 0.085 Uiso 1 1 calc R . .
H80D H 1.2534 0.0727 0.8481 0.085 Uiso 1 1 calc R . .
C803 C 1.2748(7) 0.1603(6) 0.8394(5) 0.105(4) Uani 1 1 d . . .
H80E H 1.2653 0.1968 0.8565 0.126 Uiso 1 1 calc R . .
H80F H 1.3295 0.1634 0.8532 0.126 Uiso 1 1 calc R . .
C804 C 1.2641(9) 0.1655(7) 0.7903(7) 0.135(6) Uani 1 1 d . . .
H80G H 1.2089 0.1512 0.7730 0.162 Uiso 1 1 calc R . .
H80H H 1.2892 0.1380 0.7750 0.162 Uiso 1 1 calc R . .
C805 C 1.2949(6) 0.2306(7) 0.7822(9) 0.156(8) Uani 1 1 d . . .
H80I H 1.2614 0.2564 0.7886 0.187 Uiso 1 1 calc R . .
H80J H 1.3469 0.2497 0.8044 0.187 Uiso 1 1 calc R . .
C806 C 1.2956(8) 0.2233(7) 0.7290(9) 0.153(8) Uani 1 1 d . . .
H80K H 1.3263 0.1948 0.7230 0.184 Uiso 1 1 calc R . .
H80L H 1.3214 0.2630 0.7240 0.184 Uiso 1 1 calc R . .
C807 C 1.2179(7) 0.2004(6) 0.6916(7) 0.137(6) Uani 1 1 d . . .
H80M H 1.1921 0.1605 0.6963 0.165 Uiso 1 1 calc R . .
H80N H 1.2249 0.1942 0.6586 0.165 Uiso 1 1 calc R . .
C808 C 1.1656(7) 0.2430(4) 0.6938(5) 0.099(4) Uani 1 1 d . . .
H80O H 1.1536 0.2456 0.7253 0.118 Uiso 1 1 calc R . .
H80P H 1.1932 0.2841 0.6925 0.118 Uiso 1 1 calc R . .
C809 C 1.0923(6) 0.2219(4) 0.6528(6) 0.103(4) Uani 1 1 d . . .
H80Q H 1.0621 0.1831 0.6567 0.124 Uiso 1 1 calc R . .
H80R H 1.1046 0.2140 0.6216 0.124 Uiso 1 1 calc R . .
C810 C 1.0435(5) 0.2665(4) 0.6498(5) 0.089(3) Uani 1 1 d . . .
H81A H 0.9945 0.2489 0.6239 0.107 Uiso 1 1 calc R . .
H81B H 1.0328 0.2774 0.6813 0.107 Uiso 1 1 calc R . .
C891 C 0.9555(4) 0.0791(3) 0.7113(3) 0.0438(14) Uani 1 1 d . . .
C892 C 1.0131(4) 0.0765(3) 0.7524(3) 0.0502(16) Uani 1 1 d . . .
H892 H 1.0096 0.0870 0.7846 0.060 Uiso 1 1 calc R . .
C893 C 1.0753(4) 0.0579(3) 0.7440(3) 0.0473(15) Uani 1 1 d . . .
O893 O 1.1353(3) 0.0555(2) 0.78056(19) 0.0541(12) Uani 1 1 d . . .
C894 C 1.0802(5) 0.0418(4) 0.6975(3) 0.069(2) Uani 1 1 d . . .
H894 H 1.1224 0.0282 0.6925 0.083 Uiso 1 1 calc R . .
C895 C 1.0243(6) 0.0454(6) 0.6586(3) 0.090(3) Uani 1 1 d . . .
O895 O 1.0244(6) 0.0328(7) 0.6113(3) 0.174(6) Uani 1 1 d . . .
C896 C 0.9605(5) 0.0639(4) 0.6650(3) 0.067(2) Uani 1 1 d . . .
H896 H 0.9215 0.0658 0.6377 0.081 Uiso 1 1 calc R . .
O1M O 0.7077(3) 0.4036(3) 0.5251(2) 0.0671(14) Uani 1 1 d . . .
C1M C 0.6773(6) 0.3395(4) 0.5073(4) 0.090(3) Uani 1 1 d . . .
O2M O 0.7997(4) 0.1621(3) 0.5806(2) 0.0763(16) Uani 1 1 d . . .
C2M C 0.7971(8) 0.2209(5) 0.6054(4) 0.096(3) Uani 1 1 d . . .
O3M O 0.6772(4) 0.8431(3) 0.9330(2) 0.0873(19) Uani 1 1 d . . .
C3M C 0.6986(8) 0.8039(6) 0.8981(5) 0.107(4) Uani 1 1 d . . .
O4M O 0.9803(4) 0.7164(3) 0.8818(3) 0.0894(19) Uani 1 1 d . . .
C4M C 1.0438(12) 0.7113(9) 0.8706(9) 0.173(8) Uani 1 1 d . . .
O5M O 0.0413(6) 0.6645(5) 0.2557(4) 0.136(3) Uani 1 1 d . . .
C5M C 0.0850(12) 0.7187(10) 0.2529(7) 0.162(7) Uani 1 1 d . . .
O6M O 0.7614(6) 0.9489(6) 0.9989(6) 0.182(6) Uani 1 1 d . . .
C6M C 0.7170(14) 0.9784(10) 1.0202(9) 0.223(13) Uani 1 1 d . . .
O7M O 0.9634(8) 0.7705(6) 0.1571(4) 0.171(5) Uani 1 1 d . . .
C7M C 0.9136(11) 0.7526(7) 0.1885(6) 0.140(6) Uani 1 1 d . . .
O8M O 0.8658(4) 0.1375(4) 0.5115(2) 0.102(2) Uani 1 1 d . . .
C8M C 0.9403(7) 0.1326(6) 0.5256(5) 0.099(3) Uani 1 1 d . . .
O9M O 0.9532(5) 0.6854(4) 0.9632(3) 0.100(2) Uani 1 1 d . . .
C9M C 0.9015(8) 0.7048(6) 0.9889(4) 0.103(4) Uani 1 1 d . . .
O10M O 0.4167(6) 0.7442(6) 0.6579(3) 0.140(4) Uani 1 1 d . . .
C10M C 0.378(2) 0.6702(12) 0.6359(10) 0.253(16) Uani 1 1 d . . .
O11M O 0.8349(7) 0.5266(5) 0.5972(5) 0.158(4) Uani 1 1 d D . .
C11M C 0.860(3) 0.560(2) 0.574(3) 0.73(8) Uani 1 1 d D . .
O12M O 0.8806(7) 0.1674(10) 0.8134(3) 0.235(9) Uani 1 1 d . . .
C12M C 0.858(2) 0.1909(15) 0.8537(11) 0.261(17) Uani 1 1 d . . .
O13M O -0.0210(12) 0.4644(11) 0.1484(6) 0.252(9) Uani 1 1 d . . .
C13M C 0.0026(14) 0.4456(12) 0.1090(7) 0.185(9) Uani 1 1 d . . .
O14M O 0.5746(13) 0.8050(12) 0.7226(17) 0.42(3) Uani 1 1 d . . .
C14M C 0.5985(11) 0.715(2) 0.7406(9) 0.29(2) Uani 1 1 d . . .
O15M O 1.206(3) 0.577(2) 1.2044(17) 0.86(8) Uani 1 1 d D . .
C15M C 1.1537(16) 0.5194(12) 1.2015(9) 0.198(10) Uani 1 1 d D . .
O16M O 0.4445(15) 0.4126(14) 0.3142(6) 0.64(5) Uani 1 1 d D . .
C16M C 0.391(3) 0.448(3) 0.300(3) 0.49(5) Uani 1 1 d D . .
O1W O 0.3657(5) 0.7635(3) 0.7409(2) 0.096(2) Uani 1 1 d . . .
O2W O 0.3171(9) 0.4672(6) 0.4173(7) 0.196(6) Uani 1 1 d . . .
O3W O 1.0367(12) 0.5881(5) 1.1720(4) 0.226(9) Uani 1 1 d . . .

loop_
_atom_site_aniso_label
_atom_site_aniso_U_11
_atom_site_aniso_U_22
_atom_site_aniso_U_33
_atom_site_aniso_U_23
_atom_site_aniso_U_13
_atom_site_aniso_U_12
C1 0.048(5) 0.120(7) 0.077(5) 0.059(5) 0.035(4) 0.049(5)
C2 0.064(5) 0.101(6) 0.048(4) 0.043(4) 0.029(4) 0.051(5)
C3 0.046(4) 0.066(4) 0.060(4) 0.036(4) 0.023(3) 0.028(4)
C4 0.038(4) 0.067(4) 0.064(4) 0.034(4) 0.014(3) 0.019(3)
C11 0.045(4) 0.097(6) 0.071(5) 0.054(5) 0.031(4) 0.035(4)
C12 0.041(4) 0.088(5) 0.080(5) 0.057(5) 0.032(4) 0.034(4)
C13 0.035(4) 0.071(4) 0.068(4) 0.042(4) 0.017(3) 0.018(3)
C14 0.041(4) 0.065(4) 0.056(4) 0.036(3) 0.015(3) 0.013(3)
C15 0.049(4) 0.068(4) 0.063(4) 0.038(4) 0.020(4) 0.020(4)
C16 0.048(4) 0.075(5) 0.064(4) 0.038(4) 0.025(4) 0.024(4)
O12 0.059(3) 0.097(4) 0.088(4) 0.066(3) 0.045(3) 0.043(3)
C17 0.087(7) 0.108(7) 0.150(10) 0.088(8) 0.075(8) 0.050(6)
N18 0.071(5) 0.057(3) 0.056(3) 0.029(3) 0.016(3) 0.017(3)
C18 0.062(5) 0.074(5) 0.054(4) 0.026(4) 0.029(4) 0.025(4)
O18 0.075(4) 0.076(3) 0.062(3) 0.020(3) 0.017(3) 0.031(3)
N19 0.062(4) 0.068(4) 0.056(3) 0.024(3) 0.018(3) 0.031(3)
C21 0.052(4) 0.103(6) 0.040(3) 0.035(4) 0.023(3) 0.043(4)
C22 0.056(5) 0.093(5) 0.063(4) 0.043(4) 0.031(4) 0.040(4)
C23 0.055(5) 0.112(6) 0.055(4) 0.054(4) 0.036(4) 0.050(5)
C24 0.061(5) 0.121(7) 0.067(5) 0.061(5) 0.035(4) 0.062(5)
C25 0.058(5) 0.094(6) 0.054(4) 0.039(4) 0.030(4) 0.029(4)
C26 0.045(4) 0.104(6) 0.047(4) 0.034(4) 0.019(3) 0.037(4)
O22 0.063(3) 0.104(4) 0.063(3) 0.050(3) 0.040(3) 0.043(3)
C27 0.060(5) 0.127(7) 0.062(5) 0.045(5) 0.035(4) 0.042(5)
N28 0.066(5) 0.121(6) 0.074(4) 0.061(5) 0.024(4) 0.043(5)
C28 0.053(5) 0.121(7) 0.071(5) 0.062(5) 0.033(4) 0.043(5)
O28 0.074(4) 0.095(4) 0.069(3) 0.045(3) 0.024(3) 0.038(3)
N29 0.049(4) 0.133(7) 0.116(6) 0.091(6) 0.035(4) 0.038(5)
C31 0.050(4) 0.068(4) 0.061(4) 0.039(4) 0.029(4) 0.032(4)
C32 0.041(4) 0.069(4) 0.063(4) 0.042(4) 0.023(3) 0.028(3)
C33 0.048(4) 0.090(5) 0.050(4) 0.041(4) 0.026(3) 0.038(4)
C34 0.065(5) 0.095(6) 0.047(4) 0.032(4) 0.021(4) 0.047(5)
C35 0.053(5) 0.098(6) 0.057(4) 0.040(4) 0.021(4) 0.044(5)
C36 0.048(4) 0.094(5) 0.065(5) 0.044(4) 0.030(4) 0.041(4)
O32 0.046(3) 0.080(3) 0.064(3) 0.042(3) 0.028(2) 0.032(3)
C37 0.057(5) 0.090(6) 0.091(6) 0.058(5) 0.037(5) 0.031(5)
N38 0.052(4) 0.116(6) 0.055(4) 0.030(4) 0.021(3) 0.043(4)
C38 0.049(4) 0.055(4) 0.056(4) 0.011(3) 0.010(3) 0.020(4)
O38 0.051(3) 0.100(4) 0.062(3) 0.032(3) 0.017(3) 0.027(3)
N39 0.049(4) 0.071(4) 0.061(4) 0.022(3) -0.003(3) 0.018(3)
C41 0.040(4) 0.060(4) 0.050(4) 0.025(3) 0.019(3) 0.018(3)
C42 0.044(4) 0.057(4) 0.062(4) 0.034(3) 0.025(3) 0.018(3)
C43 0.044(4) 0.056(4) 0.048(3) 0.025(3) 0.019(3) 0.018(3)
C44 0.040(4) 0.068(4) 0.046(3) 0.026(3) 0.016(3) 0.013(3)
C45 0.042(4) 0.056(4) 0.055(4) 0.025(3) 0.018(3) 0.008(3)
C46 0.045(4) 0.062(4) 0.062(4) 0.039(3) 0.024(3) 0.023(3)
O42 0.051(3) 0.062(3) 0.078(3) 0.041(3) 0.028(3) 0.018(2)
C47 0.060(5) 0.054(4) 0.087(6) 0.028(4) 0.016(5) 0.004(4)
N48 0.037(3) 0.072(4) 0.084(4) 0.041(4) 0.019(3) 0.010(3)
C48 0.052(5) 0.049(4) 0.058(4) 0.031(3) 0.027(4) 0.009(3)
O48 0.055(4) 0.075(3) 0.084(4) 0.054(3) 0.013(3) 0.007(3)
N49 0.048(4) 0.064(4) 0.081(4) 0.043(3) 0.021(3) 0.006(3)
C101 0.20(2) 0.80(8) 0.61(7) 0.64(7) 0.25(4) 0.30(4)
C102 0.59(9) 0.61(8) 0.36(5) -0.38(6) 0.37(6) -0.40(7)
C103 0.141(18) 0.41(4) 0.114(13) -0.097(19) 0.057(13) -0.11(2)
C104 0.29(3) 0.135(12) 0.124(12) -0.049(10) 0.134(16) -0.070(14)
C105 0.141(12) 0.079(7) 0.107(9) 0.000(6) 0.043(9) 0.028(7)
C106 0.132(10) 0.054(5) 0.085(6) 0.023(4) 0.019(6) 0.031(6)
C107 0.183(15) 0.089(8) 0.097(8) 0.014(6) 0.000(9) 0.066(9)
C108 0.21(2) 0.194(17) 0.135(12) -0.068(12) -0.070(12) 0.152(17)
C109 0.40(4) 0.23(2) 0.26(2) -0.18(2) -0.24(3) 0.26(3)
C110 0.172(13) 0.064(6) 0.076(6) 0.003(5) -0.020(7) 0.043(7)
C191 0.048(4) 0.064(4) 0.073(5) 0.015(4) 0.023(4) 0.025(4)
C192 0.071(6) 0.089(6) 0.078(6) 0.011(5) 0.022(5) 0.039(5)
C193 0.065(6) 0.076(5) 0.100(7) 0.009(5) 0.035(5) 0.033(5)
O193 0.109(6) 0.075(4) 0.093(5) 0.001(4) 0.020(4) 0.054(4)
C194 0.062(5) 0.072(5) 0.094(6) 0.011(5) 0.033(5) 0.037(5)
C195 0.055(5) 0.077(5) 0.098(7) 0.021(5) 0.026(5) 0.038(5)
O195 0.092(5) 0.103(5) 0.105(5) 0.015(4) 0.003(4) 0.066(5)
C196 0.057(5) 0.068(5) 0.086(5) 0.018(4) 0.031(5) 0.031(4)
C201 0.068(7) 0.085(6) 0.085(6) 0.015(5) 0.010(5) 0.025(5)
C202 0.079(9) 0.198(16) 0.118(10) 0.017(11) 0.033(8) 0.001(10)
C203 0.122(13) 0.129(11) 0.188(16) 0.052(11) 0.078(12) 0.029(10)
C204 0.073(7) 0.093(7) 0.107(8) -0.017(6) 0.006(6) 0.023(6)
C205 0.135(12) 0.064(6) 0.245(18) -0.006(8) 0.139(14) 0.003(7)
C206 0.26(2) 0.116(11) 0.170(15) -0.062(11) -0.102(15) 0.127(15)
C207 0.109(11) 0.223(18) 0.079(8) 0.051(10) -0.008(8) -0.062(12)
C208 0.108(12) 0.37(3) 0.072(8) 0.054(13) 0.026(8) -0.063(17)
C209 0.073(8) 0.32(2) 0.082(8) 0.009(11) 0.030(6) 0.103(12)
C210 0.65(5) 1.00(7) 0.35(3) 0.55(4) 0.46(4) 0.78(6)
C291 0.066(6) 0.101(6) 0.079(5) 0.053(5) 0.039(5) 0.039(5)
C292 0.070(6) 0.089(6) 0.084(6) 0.048(5) 0.042(5) 0.033(5)
C293 0.066(6) 0.076(5) 0.064(5) 0.023(4) 0.027(4) 0.029(5)
O293 0.069(4) 0.085(4) 0.093(4) 0.028(3) 0.021(4) 0.030(4)
C294 0.085(7) 0.070(5) 0.072(5) 0.014(4) 0.026(5) 0.031(5)
C295 0.097(7) 0.067(5) 0.064(5) 0.024(4) 0.040(5) 0.037(5)
O295 0.131(6) 0.075(4) 0.083(4) 0.028(3) 0.035(4) 0.048(4)
C296 0.073(6) 0.109(7) 0.071(5) 0.049(5) 0.033(5) 0.051(6)
C301 0.117(11) 0.066(6) 0.180(13) 0.042(7) 0.104(11) 0.041(6)
C302 0.135(12) 0.080(7) 0.238(17) 0.056(9) 0.137(13) 0.043(7)
C303 0.076(7) 0.087(6) 0.122(8) 0.033(6) 0.059(6) 0.042(5)
C304 0.079(7) 0.095(6) 0.076(6) 0.013(5) 0.023(5) 0.045(6)
C305 0.153(12) 0.089(7) 0.081(6) 0.036(6) 0.044(7) 0.053(7)
C306 0.47(4) 0.183(15) 0.131(12) 0.101(12) 0.176(19) 0.24(2)
C307 0.29(2) 0.209(15) 0.108(9) 0.100(11) 0.125(13) 0.198(17)
C308 0.138(11) 0.149(10) 0.095(7) 0.062(7) 0.058(8) 0.101(9)
C309 0.070(6) 0.073(5) 0.100(6) 0.043(5) 0.053(5) 0.022(4)
C310 0.058(6) 0.052(4) 0.115(7) 0.025(5) 0.035(5) 0.003(4)
C391 0.051(5) 0.057(4) 0.088(6) 0.036(4) 0.000(4) 0.013(4)
C392 0.043(5) 0.058(4) 0.106(7) 0.045(5) 0.014(4) 0.020(4)
C393 0.053(6) 0.101(7) 0.156(10) 0.090(7) 0.047(7) 0.037(5)
O393 0.048(4) 0.120(6) 0.188(9) 0.098(6) 0.050(5) 0.040(4)
C394 0.026(4) 0.081(6) 0.200(12) 0.058(7) 0.003(6) 0.012(4)
C395 0.122(10) 0.105(7) 0.084(7) 0.045(6) 0.039(7) 0.043(7)
O395 0.139(8) 0.076(4) 0.130(7) 0.013(4) 0.088(7) 0.008(4)
C396 0.055(6) 0.087(6) 0.124(8) 0.062(6) -0.002(6) 0.005(5)
C401 0.078(6) 0.062(4) 0.080(5) 0.038(4) 0.038(5) 0.027(4)
C402 0.092(7) 0.058(4) 0.064(5) 0.021(4) 0.034(5) 0.030(4)
C403 0.082(6) 0.064(4) 0.066(5) 0.027(4) 0.030(5) 0.031(4)
C404 0.077(6) 0.060(4) 0.066(5) 0.018(4) 0.026(4) 0.023(4)
C405 0.073(6) 0.067(5) 0.069(5) 0.019(4) 0.023(5) 0.023(4)
C406 0.084(7) 0.072(5) 0.073(5) 0.026(4) 0.021(5) 0.016(5)
C407 0.081(7) 0.066(5) 0.099(7) 0.020(5) 0.019(6) 0.024(5)
C408 0.061(6) 0.073(5) 0.084(6) 0.021(5) 0.011(5) 0.022(5)
C409 0.069(6) 0.077(6) 0.105(7) 0.020(5) 0.005(6) 0.029(5)
C410 0.065(6) 0.112(8) 0.103(8) 0.032(7) 0.014(6) 0.055(6)
C491 0.061(5) 0.050(4) 0.070(5) 0.026(3) 0.035(4) 0.008(4)
C492 0.049(4) 0.044(3) 0.059(4) 0.016(3) 0.018(4) 0.003(3)
C493 0.052(5) 0.045(3) 0.061(4) 0.016(3) 0.022(4) 0.009(3)
O493 0.065(4) 0.058(3) 0.082(4) 0.033(3) 0.020(3) 0.011(3)
C494 0.064(5) 0.052(4) 0.074(5) 0.026(4) 0.034(4) 0.013(4)
C495 0.051(5) 0.051(4) 0.072(5) 0.023(4) 0.027(4) 0.006(3)
O495 0.042(3) 0.068(3) 0.119(5) 0.051(3) 0.028(3) 0.008(3)
C496 0.043(4) 0.054(4) 0.070(4) 0.021(3) 0.027(4) 0.008(3)
C5 0.041(4) 0.065(4) 0.042(3) 0.016(3) 0.012(3) 0.028(3)
C6 0.033(4) 0.050(3) 0.063(4) 0.019(3) 0.016(3) 0.020(3)
C7 0.037(4) 0.057(4) 0.048(4) 0.010(3) 0.007(3) 0.015(3)
C8 0.053(4) 0.048(3) 0.065(4) 0.024(3) 0.028(4) 0.023(3)
C51 0.041(4) 0.053(4) 0.042(3) 0.010(3) 0.013(3) 0.026(3)
C52 0.035(3) 0.046(3) 0.043(3) 0.006(3) 0.017(3) 0.017(3)
C53 0.033(3) 0.045(3) 0.045(3) 0.009(3) 0.012(3) 0.018(3)
C54 0.043(4) 0.050(3) 0.051(4) 0.016(3) 0.011(3) 0.019(3)
C55 0.033(4) 0.060(4) 0.053(4) 0.013(3) 0.012(3) 0.018(3)
C56 0.040(4) 0.060(4) 0.049(3) 0.014(3) 0.015(3) 0.025(3)
O52 0.039(3) 0.059(3) 0.057(3) 0.019(2) 0.025(2) 0.022(2)
C57 0.058(5) 0.074(5) 0.073(5) 0.025(4) 0.041(4) 0.035(4)
N58 0.037(3) 0.063(3) 0.070(4) 0.029(3) 0.015(3) 0.020(3)
C58 0.038(4) 0.061(4) 0.070(4) 0.019(4) 0.017(4) 0.021(3)
O58 0.038(3) 0.097(4) 0.078(3) 0.036(3) 0.018(3) 0.027(3)
N59 0.038(4) 0.069(4) 0.105(5) 0.034(4) 0.028(4) 0.024(3)
C61 0.036(4) 0.058(4) 0.056(4) 0.023(3) 0.016(3) 0.029(3)
C62 0.031(3) 0.045(3) 0.052(3) 0.020(3) 0.013(3) 0.017(3)
C63 0.033(3) 0.055(4) 0.051(4) 0.018(3) 0.007(3) 0.023(3)
C64 0.046(4) 0.059(4) 0.045(3) 0.019(3) 0.014(3) 0.018(3)
C65 0.039(4) 0.060(4) 0.052(4) 0.029(3) 0.008(3) 0.015(3)
C66 0.034(4) 0.050(3) 0.052(4) 0.017(3) 0.005(3) 0.018(3)
O62 0.041(3) 0.051(2) 0.058(3) 0.024(2) 0.020(2) 0.019(2)
C67 0.043(4) 0.069(5) 0.088(6) 0.029(4) 0.032(4) 0.012(4)
N68 0.071(5) 0.075(4) 0.053(3) 0.039(3) 0.007(3) 0.014(4)
C68 0.049(4) 0.055(4) 0.059(4) 0.030(3) 0.025(4) 0.024(3)
O68 0.065(4) 0.080(3) 0.062(3) 0.036(3) 0.020(3) 0.017(3)
N69 0.063(4) 0.063(4) 0.059(4) 0.030(3) 0.021(3) 0.018(3)
C71 0.043(4) 0.044(3) 0.041(3) 0.003(3) 0.008(3) 0.016(3)
C72 0.037(4) 0.043(3) 0.048(3) 0.009(3) 0.012(3) 0.014(3)
C73 0.045(4) 0.041(3) 0.054(4) 0.014(3) 0.021(3) 0.015(3)
C74 0.043(4) 0.049(3) 0.052(4) 0.016(3) 0.008(3) 0.022(3)
C75 0.043(4) 0.050(3) 0.047(3) 0.013(3) 0.016(3) 0.021(3)
C76 0.039(4) 0.049(3) 0.041(3) 0.008(3) 0.011(3) 0.013(3)
O72 0.041(3) 0.051(2) 0.063(3) 0.016(2) 0.019(2) 0.015(2)
C77 0.053(5) 0.059(4) 0.096(6) 0.008(4) 0.020(5) 0.000(4)
N78 0.035(3) 0.070(4) 0.057(3) 0.026(3) 0.014(3) 0.021(3)
C78 0.044(4) 0.055(4) 0.048(4) 0.017(3) 0.011(3) 0.016(3)
O78 0.048(3) 0.074(3) 0.066(3) 0.030(3) 0.023(3) 0.023(3)
N79 0.044(3) 0.083(4) 0.060(3) 0.040(3) 0.025(3) 0.032(3)
C81 0.043(4) 0.052(3) 0.046(3) 0.025(3) 0.017(3) 0.018(3)
C82 0.042(4) 0.056(4) 0.049(4) 0.027(3) 0.020(3) 0.027(3)
C83 0.059(5) 0.067(4) 0.048(4) 0.030(3) 0.030(4) 0.036(4)
C84 0.044(4) 0.058(4) 0.048(3) 0.020(3) 0.019(3) 0.025(3)
C85 0.049(4) 0.068(4) 0.053(4) 0.026(4) 0.026(4) 0.029(4)
C86 0.051(4) 0.058(4) 0.065(4) 0.029(4) 0.032(4) 0.032(4)
O82 0.042(3) 0.058(3) 0.055(3) 0.020(2) 0.015(2) 0.024(2)
C87 0.049(5) 0.067(4) 0.081(5) 0.023(4) 0.028(4) 0.025(4)
N88 0.047(4) 0.081(4) 0.055(3) 0.027(3) 0.020(3) 0.040(3)
C88 0.049(4) 0.049(4) 0.068(5) 0.026(3) 0.023(4) 0.021(3)
O88 0.058(3) 0.075(3) 0.058(3) 0.013(3) 0.015(3) 0.034(3)
N89 0.048(4) 0.056(3) 0.059(3) 0.023(3) 0.019(3) 0.028(3)
C501 0.059(6) 0.097(7) 0.200(12) 0.094(8) 0.082(8) 0.046(5)
C502 0.168(19) 0.34(3) 0.38(4) 0.26(3) 0.19(2) 0.17(2)
C503 0.105(13) 0.22(2) 0.174(18) 0.074(16) 0.055(13) 0.023(14)
C504 0.107(10) 0.130(10) 0.136(11) 0.061(9) 0.067(9) 0.068(9)
C505 0.119(11) 0.108(8) 0.106(8) 0.031(7) 0.034(8) 0.041(8)
C506 0.078(8) 0.116(8) 0.097(8) 0.006(7) 0.013(6) 0.028(7)
C507 0.095(9) 0.098(8) 0.135(10) 0.018(7) 0.023(8) 0.029(7)
C508 0.075(8) 0.093(7) 0.127(9) 0.012(7) 0.023(7) 0.023(6)
C509 0.099(10) 0.074(6) 0.148(12) 0.004(7) 0.055(9) 0.010(6)
C510 0.077(7) 0.080(6) 0.140(10) 0.049(7) 0.049(8) 0.028(6)
C591 0.040(4) 0.065(4) 0.088(5) 0.025(4) 0.022(4) 0.022(4)
C592 0.048(5) 0.054(4) 0.094(6) 0.029(4) 0.028(4) 0.022(4)
C593 0.043(4) 0.065(4) 0.095(6) 0.027(4) 0.027(4) 0.020(4)
O593 0.053(4) 0.063(3) 0.137(5) 0.045(3) 0.047(4) 0.021(3)
C594 0.052(5) 0.069(5) 0.129(8) 0.037(5) 0.046(5) 0.028(4)
C595 0.040(4) 0.059(4) 0.114(7) 0.027(5) 0.030(5) 0.021(4)
O595 0.056(4) 0.060(3) 0.157(6) 0.047(4) 0.050(4) 0.028(3)
C596 0.040(4) 0.062(4) 0.110(7) 0.033(5) 0.024(5) 0.015(4)
C601 0.079(7) 0.072(5) 0.087(6) 0.025(5) 0.044(6) 0.021(5)
C602 0.106(10) 0.146(10) 0.085(7) 0.054(7) 0.033(7) 0.010(8)
C603 0.20(2) 0.29(2) 0.109(11) 0.077(14) 0.077(13) 0.15(2)
C604 0.24(2) 0.244(19) 0.157(13) 0.159(14) 0.138(15) 0.182(18)
C605 0.16(2) 0.129(14) 0.44(4) 0.15(2) 0.04(3) 0.030(14)
C606 0.148(16) 0.138(13) 0.211(19) 0.074(13) -0.016(14) 0.045(12)
C607 0.170(16) 0.082(8) 0.164(14) 0.052(9) -0.027(11) 0.019(9)
C608 0.149(14) 0.111(9) 0.109(9) 0.038(8) 0.006(9) 0.001(9)
C609 0.165(13) 0.081(7) 0.082(7) 0.037(6) 0.029(8) 0.016(7)
C610 0.125(10) 0.091(7) 0.086(7) 0.046(6) 0.036(7) 0.006(7)
C691 0.067(5) 0.077(5) 0.084(6) 0.052(5) 0.046(5) 0.048(5)
C692 0.062(5) 0.083(5) 0.077(5) 0.044(4) 0.036(4) 0.041(4)
C693 0.060(5) 0.087(6) 0.082(6) 0.053(5) 0.043(5) 0.041(5)
O693 0.065(4) 0.087(4) 0.074(4) 0.035(3) 0.035(3) 0.021(3)
C694 0.043(5) 0.071(5) 0.083(6) 0.031(5) 0.026(4) 0.022(4)
C695 0.048(5) 0.091(6) 0.086(6) 0.043(5) 0.032(5) 0.040(5)
O695 0.066(4) 0.070(3) 0.093(4) 0.027(3) 0.020(4) 0.011(3)
C696 0.045(4) 0.062(4) 0.067(5) 0.025(4) 0.020(4) 0.023(4)
C701 0.075(8) 0.248(17) 0.083(7) 0.024(9) 0.038(6) 0.077(10)
C702 0.135(13) 0.45(3) 0.074(8) 0.076(13) 0.053(8) 0.191(19)
C703 0.29(3) 1.01(11) 0.104(13) 0.06(3) 0.035(17) 0.48(6)
C704 0.152(15) 0.23(2) 0.139(13) 0.042(13) 0.056(12) 0.110(15)
C705 0.29(2) 0.175(15) 0.211(18) 0.136(15) 0.189(19) 0.159(17)
C706 0.133(15) 0.24(2) 0.35(3) 0.21(3) 0.13(2) 0.104(17)
C707 0.15(2) 0.137(17) 0.79(10) -0.12(4) 0.20(4) 0.001(16)
C708 0.19(2) 0.68(6) 0.088(10) 0.11(2) 0.072(12) 0.30(3)
C709 0.072(7) 0.125(8) 0.062(5) 0.003(5) 0.009(5) 0.038(6)
C710 0.154(17) 0.201(17) 0.100(10) 0.039(11) -0.037(10) -0.071(14)
C791 0.044(4) 0.060(4) 0.045(3) 0.016(3) 0.015(3) 0.016(3)
C792 0.066(5) 0.110(7) 0.062(5) 0.042(5) 0.026(4) 0.054(5)
C793 0.062(5) 0.136(8) 0.067(5) 0.035(5) 0.032(4) 0.059(6)
O793 0.128(7) 0.303(13) 0.106(6) 0.108(7) 0.082(6) 0.158(9)
C794 0.062(5) 0.107(7) 0.063(5) 0.033(5) 0.030(4) 0.033(5)
C795 0.059(5) 0.086(5) 0.065(5) 0.035(4) 0.020(4) 0.019(5)
O795 0.099(5) 0.113(5) 0.115(5) 0.076(5) 0.057(5) 0.045(4)
C796 0.054(5) 0.064(4) 0.082(5) 0.033(4) 0.036(4) 0.026(4)
C801 0.050(5) 0.069(5) 0.070(5) 0.024(4) 0.016(4) 0.032(4)
C802 0.064(6) 0.077(5) 0.079(5) 0.027(4) 0.016(4) 0.035(5)
C803 0.068(7) 0.113(8) 0.120(9) 0.061(7) -0.007(6) 0.012(6)
C804 0.090(10) 0.115(10) 0.205(17) 0.077(11) 0.029(10) 0.022(8)
C805 0.041(6) 0.133(11) 0.31(2) 0.151(15) 0.032(10) 0.020(7)
C806 0.085(10) 0.110(10) 0.31(3) 0.108(14) 0.089(14) 0.048(8)
C807 0.083(9) 0.113(9) 0.260(19) 0.093(11) 0.066(11) 0.064(8)
C808 0.084(8) 0.073(6) 0.178(12) 0.067(7) 0.071(8) 0.039(6)
C809 0.071(7) 0.057(5) 0.204(13) 0.053(7) 0.056(8) 0.030(5)
C810 0.053(6) 0.059(5) 0.170(10) 0.039(6) 0.046(7) 0.020(4)
C891 0.035(4) 0.038(3) 0.064(4) 0.017(3) 0.018(3) 0.014(3)
C892 0.047(4) 0.045(3) 0.069(4) 0.023(3) 0.026(4) 0.017(3)
C893 0.039(4) 0.037(3) 0.068(4) 0.017(3) 0.014(3) 0.013(3)
O893 0.040(3) 0.057(3) 0.068(3) 0.018(2) 0.013(2) 0.019(2)
C894 0.056(5) 0.092(6) 0.073(5) 0.017(4) 0.025(4) 0.043(5)
C895 0.082(7) 0.142(9) 0.059(5) 0.008(5) 0.015(5) 0.070(7)
O895 0.147(8) 0.368(16) 0.065(4) 0.024(6) 0.028(5) 0.203(11)
C896 0.057(5) 0.088(6) 0.070(5) 0.017(4) 0.023(4) 0.041(5)
O1M 0.054(3) 0.077(3) 0.076(3) 0.018(3) 0.025(3) 0.019(3)
C1M 0.073(7) 0.062(5) 0.124(8) -0.003(5) 0.022(6) 0.019(5)
O2M 0.062(4) 0.100(4) 0.076(4) 0.032(3) 0.026(3) 0.025(3)
C2M 0.114(10) 0.079(6) 0.079(6) 0.013(5) 0.023(6) 0.005(6)
O3M 0.100(5) 0.082(4) 0.085(4) 0.025(3) 0.030(4) 0.025(4)
C3M 0.113(10) 0.125(9) 0.097(8) 0.015(7) 0.045(7) 0.051(8)
O4M 0.067(4) 0.104(5) 0.102(5) 0.038(4) 0.018(4) 0.031(4)
C4M 0.136(15) 0.150(14) 0.26(2) 0.037(15) 0.114(17) 0.032(12)
O5M 0.110(8) 0.130(7) 0.140(8) 0.028(6) -0.020(6) 0.041(7)
C5M 0.139(16) 0.171(16) 0.147(14) 0.077(13) -0.010(11) 0.013(13)
O6M 0.082(6) 0.197(11) 0.298(16) 0.172(12) 0.029(8) 0.047(7)
C6M 0.19(2) 0.191(19) 0.24(2) -0.035(16) -0.050(17) 0.142(19)
O7M 0.170(11) 0.214(12) 0.143(9) 0.084(9) -0.007(8) 0.110(10)
C7M 0.188(17) 0.117(10) 0.131(11) 0.073(9) 0.034(12) 0.058(11)
O8M 0.091(5) 0.171(7) 0.080(4) 0.066(5) 0.034(4) 0.073(5)
C8M 0.082(8) 0.117(8) 0.107(8) 0.029(7) 0.025(6) 0.046(7)
O9M 0.129(7) 0.113(5) 0.091(5) 0.046(4) 0.058(5) 0.051(5)
C9M 0.130(10) 0.122(9) 0.090(7) 0.038(7) 0.059(8) 0.060(8)
O10M 0.131(8) 0.236(12) 0.101(6) 0.095(7) 0.036(6) 0.104(8)
C10M 0.42(5) 0.18(2) 0.18(2) 0.076(17) 0.06(3) 0.14(3)
O11M 0.141(9) 0.109(7) 0.230(12) 0.067(8) 0.025(9) 0.060(7)
C11M 0.60(8) 0.56(7) 1.7(2) 0.92(12) 0.90(13) 0.52(7)
O12M 0.140(10) 0.53(3) 0.052(5) 0.043(9) 0.026(5) 0.143(15)
C12M 0.42(5) 0.27(3) 0.22(3) 0.12(2) 0.17(3) 0.20(3)
O13M 0.215(18) 0.33(2) 0.162(13) -0.018(14) 0.041(13) 0.046(17)
C13M 0.22(2) 0.29(3) 0.107(11) 0.059(14) 0.089(14) 0.12(2)
O14M 0.190(19) 0.34(3) 0.90(8) 0.36(4) 0.26(4) 0.14(2)
C14M 0.087(12) 0.63(7) 0.168(18) 0.21(3) 0.035(12) 0.08(2)
O15M 0.78(10) 0.98(11) 0.55(7) -0.40(7) 0.60(8) -0.40(9)
C15M 0.19(2) 0.23(2) 0.179(19) 0.028(17) 0.010(17) 0.12(2)
O16M 0.42(4) 1.01(9) 0.119(12) -0.20(3) 0.13(2) -0.40(5)
C16M 0.22(4) 0.56(9) 0.76(13) 0.27(9) 0.08(6) 0.26(6)
O1W 0.111(6) 0.104(5) 0.070(4) 0.029(4) 0.013(4) 0.029(5)
O2W 0.173(13) 0.159(10) 0.250(16) 0.064(11) 0.045(12) 0.037(10)
O3W 0.39(2) 0.136(8) 0.078(6) 0.032(6) -0.040(9) 0.046(11)

loop_
_geom_bond_atom_site_label_1
_geom_bond_atom_site_label_2
_geom_bond_distance
_geom_bond_site_symmetry_2
_geom_bond_publ_flag
C1 C11 1.481(11) . ?
C1 C23 1.541(11) . ?
C1 H1A 0.9900 . ?
C1 H1B 0.9900 . ?
C2 C21 1.517(9) . ?
C2 C33 1.530(9) . ?
C2 H2A 0.9900 . ?
C2 H2B 0.9900 . ?
C3 C31 1.488(11) . ?
C3 C43 1.557(8) . ?
C3 H3A 0.9900 . ?
C3 H3B 0.9900 . ?
C4 C41 1.524(9) . ?
C4 C13 1.519(11) . ?
C4 H4A 0.9900 . ?
C4 H4B 0.9900 . ?
C11 C12 1.398(12) . ?
C11 C16 1.419(9) . ?
C12 C13 1.379(10) . ?
C12 O12 1.394(8) . ?
C13 C14 1.404(8) . ?
C14 C15 1.388(11) . ?
C14 H14 0.9500 . ?
C15 C16 1.375(10) . ?
C15 N18 1.430(8) . ?
C16 H16 0.9500 . ?
O12 C17 1.424(12) . ?
C17 H17A 0.9800 . ?
C17 H17B 0.9800 . ?
C17 H17C 0.9800 . ?
N18 C18 1.390(10) . ?
N18 H18 0.8800 . ?
C18 O18 1.229(10) . ?
C18 N19 1.353(9) . ?
N19 C191 1.440(9) . ?
N19 H19 0.8800 . ?
C21 C26 1.382(12) . ?
C21 C22 1.394(11) . ?
C22 C23 1.401(9) . ?
C22 O22 1.398(10) . ?
C23 C24 1.359(12) . ?
C24 C25 1.403(11) . ?
C24 H24 0.9500 . ?
C25 C26 1.401(10) . ?
C25 N28 1.418(11) . ?
C26 H26 0.9500 . ?
O22 C27 1.436(8) . ?
C27 H27A 0.9800 . ?
C27 H27B 0.9800 . ?
C27 H27C 0.9800 . ?
N28 C28 1.380(13) . ?
N28 H28 0.8800 . ?
C28 O28 1.229(9) . ?
C28 N29 1.329(12) . ?
N29 C291 1.424(13) . ?
N29 H29 0.8800 . ?
C31 C32 1.400(9) . ?
C31 C36 1.415(11) . ?
C32 O32 1.381(8) . ?
C32 C33 1.391(11) . ?
C33 C34 1.386(11) . ?
C34 C35 1.391(10) . ?
C34 H34 0.9500 . ?
C35 C36 1.390(12) . ?
C35 N38 1.415(10) . ?
C36 H36 0.9500 . ?
O32 C37 1.452(9) . ?
C37 H37A 0.9800 . ?
C37 H37B 0.9800 . ?
C37 H37C 0.9800 . ?
N38 C38 1.374(10) . ?
N38 H38 0.8800 . ?
C38 O38 1.226(9) . ?
C38 N39 1.339(10) . ?
N39 C391 1.415(11) . ?
N39 H39 0.8800 . ?
C41 C46 1.397(9) . ?
C41 C42 1.403(8) . ?
C42 C43 1.369(10) . ?
C42 O42 1.411(8) . ?
C43 C44 1.383(9) . ?
C44 C45 1.386(9) . ?
C44 H44 0.9500 . ?
C45 C46 1.363(10) . ?
C45 N48 1.420(9) . ?
C46 H46 0.9500 . ?
O42 C47 1.429(10) . ?
C47 H47A 0.9800 . ?
C47 H47B 0.9800 . ?
C47 H47C 0.9800 . ?
N48 C48 1.354(8) . ?
N48 H48 0.8800 . ?
C48 O48 1.202(9) . ?
C48 N49 1.378(9) . ?
N49 C491 1.420(8) . ?
N49 H49 0.8800 . ?
C101 O193 1.65(3) . ?
C101 C102 1.555(10) . ?
C101 H10A 0.9900 . ?
C101 H10B 0.9900 . ?
C102 C103 1.546(10) . ?
C102 H10C 0.9900 . ?
C102 H10D 0.9900 . ?
C103 C104 1.47(3) . ?
C103 H10E 0.9900 . ?
C103 H10F 0.9900 . ?
C104 C105 1.437(19) . ?
C104 H10G 0.9900 . ?
C104 H10H 0.9900 . ?
C105 C106 1.495(17) . ?
C105 H10I 0.9900 . ?
C105 H10J 0.9900 . ?
C106 C107 1.470(16) . ?
C106 H10K 0.9900 . ?
C106 H10L 0.9900 . ?
C107 C108 1.53(3) . ?
C107 H10M 0.9900 . ?
C107 H10N 0.9900 . ?
C108 C109 1.56(2) . ?
C108 H10O 0.9900 . ?
C108 H10P 0.9900 . ?
C109 C110 1.132(17) . ?
C109 H10Q 0.9900 . ?
C109 H10R 0.9900 . ?
C110 O295 1.410(13) . ?
C110 H11A 0.9900 . ?
C110 H11B 0.9900 . ?
C191 C192 1.370(13) . ?
C191 C196 1.372(12) . ?
C192 C193 1.403(12) . ?
C192 H192 0.9500 . ?
C193 O193 1.347(12) . ?
C193 C194 1.382(14) . ?
C194 C195 1.362(14) . ?
C194 H194 0.9500 . ?
C195 O195 1.362(11) . ?
C195 C196 1.411(11) . ?
O195 C410 1.404(14) . ?
C196 H196 0.9500 . ?
C201 C202 1.372(16) . ?
C201 O293 1.421(12) . ?
C201 H20A 0.9900 . ?
C201 H20B 0.9900 . ?
C202 C203 1.56(2) . ?
C202 H20C 0.9900 . ?
C202 H20D 0.9900 . ?
C203 C204 1.49(2) . ?
C203 H20E 0.9900 . ?
C203 H20F 0.9900 . ?
C204 C205 1.495(15) . ?
C204 H20G 0.9900 . ?
C204 H20H 0.9900 . ?
C205 C206 1.38(2) . ?
C205 H20I 0.9900 . ?
C205 H20J 0.9900 . ?
C206 C207 1.595(10) . ?
C206 H20K 0.9900 . ?
C206 H20L 0.9900 . ?
C207 C208 1.426(19) . ?
C207 H20M 0.9900 . ?
C207 H20N 0.9900 . ?
C208 C209 1.587(10) . ?
C208 H20O 0.9900 . ?
C208 H20P 0.9900 . ?
C209 C210 1.55(2) . ?
C209 H20Q 0.9900 . ?
C209 H20R 0.9900 . ?
C210 O395 1.383(14) . ?
C210 C395 2.382(10) . ?
C210 H21A 0.9900 . ?
C210 H21B 0.9900 . ?
C291 C292 1.373(12) . ?
C291 C296 1.404(12) . ?
C292 C293 1.384(13) . ?
C292 H292 0.9500 . ?
C293 O293 1.381(10) . ?
C293 C294 1.390(12) . ?
C294 C295 1.410(14) . ?
C294 H294 0.9500 . ?
C295 O295 1.353(10) . ?
C295 C296 1.368(14) . ?
C296 H296 0.9500 . ?
C301 O393 1.446(17) . ?
C301 C302 1.484(16) . ?
C301 H30A 0.9900 . ?
C301 H30B 0.9900 . ?
C302 C303 1.512(14) . ?
C302 H30C 0.9900 . ?
C302 H30D 0.9900 . ?
C303 C304 1.510(12) . ?
C303 H30E 0.9900 . ?
C303 H30F 0.9900 . ?
C304 C305 1.508(15) . ?
C304 H30G 0.9900 . ?
C304 H30H 0.9900 . ?
C305 C306 1.487(15) . ?
C305 H30I 0.9900 . ?
C305 H30J 0.9900 . ?
C306 C307 1.221(18) . ?
C306 H30K 0.9900 . ?
C306 H30L 0.9900 . ?
C307 C308 1.538(14) . ?
C307 H30M 0.9900 . ?
C307 H30N 0.9900 . ?
C308 C309 1.474(15) . ?
C308 H30O 0.9900 . ?
C308 H30P 0.9900 . ?
C309 C310 1.511(12) . ?
C309 H30Q 0.9900 . ?
C309 H30R 0.9900 . ?
C310 O495 1.412(11) . ?
C310 H31A 0.9900 . ?
C310 H31B 0.9900 . ?
C391 C392 1.374(13) . ?
C391 C396 1.385(14) . ?
C392 C393 1.366(12) . ?
C392 H392 0.9500 . ?
C393 O393 1.348(14) . ?
C393 C394 1.511(18) . ?
C394 C395 1.355(17) . ?
C394 H394 0.9500 . ?
C395 O395 1.549(16) . ?
C395 C396 1.289(15) . ?
C396 H396 0.9500 . ?
C401 O493 1.411(8) . ?
C401 C402 1.494(13) . ?
C401 H40A 0.9900 . ?
C401 H40B 0.9900 . ?
C402 C403 1.521(11) . ?
C402 H40C 0.9900 . ?
C402 H40D 0.9900 . ?
C403 C404 1.539(13) . ?
C403 H40E 0.9900 . ?
C403 H40F 0.9900 . ?
C404 C405 1.519(11) . ?
C404 H40G 0.9900 . ?
C404 H40H 0.9900 . ?
C405 C406 1.518(14) . ?
C405 H40I 0.9900 . ?
C405 H40J 0.9900 . ?
C406 C407 1.549(13) . ?
C406 H40K 0.9900 . ?
C406 H40L 0.9900 . ?
C407 C408 1.517(13) . ?
C407 H40M 0.9900 . ?
C407 H40N 0.9900 . ?
C408 C409 1.509(13) . ?
C408 H40O 0.9900 . ?
C408 H40P 0.9900 . ?
C409 C410 1.525(15) . ?
C409 H40Q 0.9900 . ?
C409 H40R 0.9900 . ?
C410 H41A 0.9900 . ?
C410 H41B 0.9900 . ?
C491 C492 1.374(11) . ?
C491 C496 1.422(11) . ?
C492 C493 1.394(9) . ?
C492 H492 0.9500 . ?
C493 O493 1.360(9) . ?
C493 C494 1.389(11) . ?
C494 C495 1.398(11) . ?
C494 H494 0.9500 . ?
C495 C496 1.372(9) . ?
C495 O495 1.373(9) . ?
C496 H496 0.9500 . ?
C5 C51 1.527(8) . ?
C5 C83 1.530(9) . ?
C5 H5A 0.9900 . ?
C5 H5B 0.9900 . ?
C6 C61 1.504(10) . ?
C6 C53 1.537(8) . ?
C6 H6A 0.9900 . ?
C6 H6B 0.9900 . ?
C7 C63 1.513(10) . ?
C7 C71 1.526(9) . ?
C7 H7A 0.9900 . ?
C7 H7B 0.9900 . ?
C8 C73 1.501(8) . ?
C8 C81 1.508(11) . ?
C8 H8A 0.9900 . ?
C8 H8B 0.9900 . ?
C51 C56 1.397(9) . ?
C51 C52 1.393(8) . ?
C52 O52 1.383(7) . ?
C52 C53 1.400(8) . ?
C53 C54 1.373(9) . ?
C54 C55 1.402(9) . ?
C54 H54 0.9500 . ?
C55 C56 1.388(9) . ?
C55 N58 1.416(9) . ?
C56 H56 0.9500 . ?
O52 C57 1.438(8) . ?
C57 H57A 0.9800 . ?
C57 H57B 0.9800 . ?
C57 H57C 0.9800 . ?
N58 C58 1.352(9) . ?
N58 H58 0.8800 . ?
C58 O58 1.250(8) . ?
C58 N59 1.338(9) . ?
N59 C591 1.399(9) . ?
N59 H59 0.8800 . ?
C61 C62 1.393(9) . ?
C61 C66 1.395(9) . ?
C62 O62 1.376(7) . ?
C62 C63 1.399(9) . ?
C63 C64 1.409(9) . ?
C64 C65 1.377(10) . ?
C64 H64 0.9500 . ?
C65 C66 1.415(10) . ?
C65 N68 1.440(8) . ?
C66 H66 0.9500 . ?
O62 C67 1.433(8) . ?
C67 H67A 0.9800 . ?
C67 H67B 0.9800 . ?
C67 H67C 0.9800 . ?
N68 C68 1.372(10) . ?
N68 H68 0.8800 . ?
C68 O68 1.222(9) . ?
C68 N69 1.356(8) . ?
N69 C691 1.449(10) . ?
N69 H69 0.8800 . ?
C71 C72 1.392(9) . ?
C71 C76 1.404(9) . ?
C72 C73 1.390(9) . ?
C72 O72 1.403(8) . ?
C73 C74 1.406(9) . ?
C74 C75 1.393(9) . ?
C74 H74 0.9500 . ?
C75 C76 1.388(9) . ?
C75 N78 1.420(8) . ?
C76 H76 0.9500 . ?
O72 C77 1.438(10) . ?
C77 H77A 0.9800 . ?
C77 H77B 0.9800 . ?
C77 H77C 0.9800 . ?
N78 C78 1.354(8) . ?
N78 H78 0.8800 . ?
C78 O78 1.217(8) . ?
C78 N79 1.364(8) . ?
N79 C791 1.415(8) . ?
N79 H79 0.8800 . ?
C81 C82 1.410(9) . ?
C81 C86 1.421(9) . ?
C82 C83 1.364(11) . ?
C82 O82 1.390(7) . ?
C83 C84 1.393(9) . ?
C84 C85 1.403(9) . ?
C84 H84 0.9500 . ?
C85 C86 1.366(11) . ?
C85 N88 1.417(9) . ?
C86 H86 0.9500 . ?
O82 C87 1.429(8) . ?
C87 H87A 0.9800 . ?
C87 H87B 0.9800 . ?
C87 H87C 0.9800 . ?
N88 C88 1.386(8) . ?
N88 H88 0.8800 . ?
C88 O88 1.226(9) . ?
C88 N89 1.353(9) . ?
N89 C891 1.409(8) . ?
N89 H89 0.8800 . ?
C501 O593 1.453(9) . ?
C501 C502 1.44(2) . ?
C501 H50A 0.9900 . ?
C501 H50B 0.9900 . ?
C502 C503 1.50(2) . ?
C502 H50C 0.9900 . ?
C502 H50D 0.9900 . ?
C503 C504 1.33(2) . ?
C503 H50E 0.9900 . ?
C503 H50F 0.9900 . ?
C504 C505 1.542(16) . ?
C504 H50G 0.9900 . ?
C504 H50H 0.9900 . ?
C505 C506 1.571(16) . ?
C505 H50I 0.9900 . ?
C505 H50J 0.9900 . ?
C506 C507 1.531(16) . ?
C506 H50K 0.9900 . ?
C506 H50L 0.9900 . ?
C507 C508 1.502(17) . ?
C507 H50M 0.9900 . ?
C507 H50N 0.9900 . ?
C508 C509 1.505(17) . ?
C508 H50O 0.9900 . ?
C508 H50P 0.9900 . ?
C509 C510 1.435(18) . ?
C509 H50Q 0.9900 . ?
C509 H50R 0.9900 . ?
C510 O695 1.458(11) . ?
C510 H51A 0.9900 . ?
C510 H51B 0.9900 . ?
C591 C592 1.384(11) . ?
C591 C596 1.412(10) . ?
C592 C593 1.403(10) . ?
C592 H592 0.9500 . ?
C593 C594 1.369(10) . ?
C593 O593 1.367(9) . ?
C594 C595 1.392(11) . ?
C594 H594 0.9500 . ?
C595 O595 1.365(8) . ?
C595 C596 1.401(10) . ?
O595 C810 1.429(10) . ?
C596 H596 0.9500 . ?
C601 O693 1.389(12) . ?
C601 C602 1.520(13) . ?
C601 H60A 0.9900 . ?
C601 H60B 0.9900 . ?
C602 C603 1.42(2) . ?
C602 H60C 0.9900 . ?
C602 H60D 0.9900 . ?
C603 C604 1.39(2) . ?
C603 H60E 0.9900 . ?
C603 H60F 0.9900 . ?
C604 C605 1.35(3) . ?
C604 H60G 0.9900 . ?
C604 H60H 0.9900 . ?
C605 C606 1.65(3) . ?
C605 H60I 0.9900 . ?
C605 H60J 0.9900 . ?
C606 C607 1.46(2) . ?
C606 H60K 0.9900 . ?
C606 H60L 0.9900 . ?
C607 C608 1.479(19) . ?
C607 H60M 0.9900 . ?
C607 H60N 0.9900 . ?
C608 C609 1.485(17) . ?
C608 H60O 0.9900 . ?
C608 H60P 0.9900 . ?
C609 C610 1.512(16) . ?
C609 H60Q 0.9900 . ?
C609 H60R 0.9900 . ?
C610 O795 1.399(12) . ?
C610 H61A 0.9900 . ?
C610 H61B 0.9900 . ?
C691 C696 1.358(12) . ?
C691 C692 1.434(11) . ?
C692 C693 1.416(12) . ?
C692 H692 0.9500 . ?
C693 C694 1.360(13) . ?
C693 O693 1.373(9) . ?
C694 C695 1.381(12) . ?
C694 H694 0.9500 . ?
C695 O695 1.356(12) . ?
C695 C696 1.403(11) . ?
C696 H696 0.9500 . ?
C701 O793 1.407(13) . ?
C701 C702 1.482(17) . ?
C701 H70A 0.9900 . ?
C701 H70B 0.9900 . ?
C702 C703 1.37(3) . ?
C702 H70C 0.9900 . ?
C702 H70D 0.9900 . ?
C703 C704 1.55(3) . ?
C703 H70E 0.9900 . ?
C703 H70F 0.9900 . ?
C704 C705 1.53(2) . ?
C704 H70G 0.9900 . ?
C704 H70H 0.9900 . ?
C705 C706 1.68(3) . ?
C705 H70I 0.9900 . ?
C705 H70J 0.9900 . ?
C706 C707 1.35(2) . ?
C706 H70K 0.9900 . ?
C706 H70L 0.9900 . ?
C707 C708 1.564(10) . ?
C707 H70M 0.9900 . ?
C707 H70N 0.9900 . ?
C708 C709 1.362(18) . ?
C708 H70O 0.9900 . ?
C708 H70P 0.9900 . ?
C709 C710 1.520(18) . ?
C709 H70Q 0.9900 . ?
C709 H70R 0.9900 . ?
C710 O895 1.78(3) . ?
C710 H71A 0.9900 . ?
C710 H71B 0.9900 . ?
C791 C796 1.390(9) . ?
C791 C792 1.381(10) . ?
C792 C793 1.374(11) . ?
C792 H792 0.9500 . ?
C793 O793 1.355(10) . ?
C793 C794 1.410(12) . ?
C794 C795 1.378(11) . ?
C794 H794 0.9500 . ?
C795 C796 1.376(10) . ?
C795 O795 1.396(9) . ?
C796 H796 0.9500 . ?
C801 O893 1.418(9) . ?
C801 C802 1.521(12) . ?
C801 H80A 0.9900 . ?
C801 H80B 0.9900 . ?
C802 C803 1.501(14) . ?
C802 H80C 0.9900 . ?
C802 H80D 0.9900 . ?
C803 C804 1.41(2) . ?
C803 H80E 0.9900 . ?
C803 H80F 0.9900 . ?
C804 C805 1.565(16) . ?
C804 H80G 0.9900 . ?
C804 H80H 0.9900 . ?
C805 C806 1.53(3) . ?
C805 H80I 0.9900 . ?
C805 H80J 0.9900 . ?
C806 C807 1.51(2) . ?
C806 H80K 0.9900 . ?
C806 H80L 0.9900 . ?
C807 C808 1.544(13) . ?
C807 H80M 0.9900 . ?
C807 H80N 0.9900 . ?
C808 C809 1.505(18) . ?
C808 H80O 0.9900 . ?
C808 H80P 0.9900 . ?
C809 C810 1.524(11) . ?
C809 H80Q 0.9900 . ?
C809 H80R 0.9900 . ?
C810 H81A 0.9900 . ?
C810 H81B 0.9900 . ?
C891 C896 1.366(10) . ?
C891 C892 1.416(10) . ?
C892 C893 1.394(9) . ?
C892 H892 0.9500 . ?
C893 O893 1.359(8) . ?
C893 C894 1.377(11) . ?
C894 C895 1.363(12) . ?
C894 H894 0.9500 . ?
C895 O895 1.359(11) . ?
C895 C896 1.403(11) . ?
C896 H896 0.9500 . ?
O1M C1M 1.432(11) . ?
O2M C2M 1.461(12) . ?
O3M C3M 1.452(12) . ?
O4M C4M 1.338(17) . ?
O5M C5M 1.36(2) . ?
O6M C6M 1.39(2) . ?
O7M C7M 1.50(2) . ?
O8M C8M 1.393(13) . ?
O9M C9M 1.470(12) . ?
O10M C10M 1.66(3) . ?
O11M C11M 1.19(3) . ?
O12M C12M 1.42(3) . ?
O13M C13M 1.37(2) . ?
O14M C14M 2.32(4) . ?
O15M C15M 1.444(10) . ?
O16M C16M 1.453(10) . ?
